data_7042516
loop_
_publ_author_name
'Ferranco, Annaleizle'
'Basak, Shibaji'
'Lough, Alan'
'Kraatz, Heinz-Bernhard'

_publ_section_title
;
 Metal coordination of ferrocene-histidine conjugates.
;
_journal_issue 14
_journal_name_full 'Dalton transactions (Cambridge, England : 2003)'
_journal_page_first 4844
_journal_page_last 4859
_journal_paper_doi 10.1039/c7dt00456g
_journal_volume 46
_journal_year 2017
_chemical_absolute_configuration ad
_chemical_formula_moiety 'C74 H70 Fe N8 O12, 1.5(C2 H3 N)'
_chemical_formula_sum 'C77 H74.5 Fe N9.5 O12'
_chemical_formula_weight 1380.80
_space_group_crystal_system tetragonal
_space_group_IT_number 76
_space_group_name_Hall 'P 4w'
_space_group_name_H-M_alt 'P 41'
_symmetry_space_group_name_Hall 'P 4w'
_symmetry_space_group_name_H-M 'P 41'
_atom_sites_solution_hydrogens geom
_audit_creation_method SHELXL-2014/7
_audit_update_record
;
2017-02-02 deposited with the CCDC.
2017-03-17 downloaded from the CCDC.
;
_cell_angle_alpha 90
_cell_angle_beta 90
_cell_angle_gamma 90
_cell_formula_units_Z 8
_cell_length_a 21.9756(4)
_cell_length_b 21.9756(4)
_cell_length_c 30.3333(9)
_cell_measurement_reflns_used 9894
_cell_measurement_temperature 147(2)
_cell_measurement_theta_max 48.94
_cell_measurement_theta_min 2.48
_cell_volume 14648.8(6)
_computing_cell_refinement APEX2
_computing_data_collection 'APEX2 (Bruker, 2014)'
_computing_data_reduction 'SAINT (Bruker, 2014)'
_computing_molecular_graphics 'PLATON (Spek, 2009)'
_computing_publication_material 'SHELXTL (Sheldrick, 2008)'
_computing_structure_refinement 'SHELXL-2014/7 (Sheldrick, 2015b)'
_computing_structure_solution 'SHELXT (Sheldrick, 2015a)'
_diffrn_ambient_temperature 147(2)
_diffrn_measured_fraction_theta_full 0.973
_diffrn_measured_fraction_theta_max 0.973
_diffrn_measurement_device_type 'Bruker Kappa APEX-DUO CCD'
_diffrn_measurement_method '\f and \w scans'
_diffrn_radiation_type CuK\a
_diffrn_radiation_wavelength 1.54178
_diffrn_reflns_av_R_equivalents 0.2357
_diffrn_reflns_av_unetI/netI 0.2438
_diffrn_reflns_Laue_measured_fraction_full 0.973
_diffrn_reflns_Laue_measured_fraction_max 0.973
_diffrn_reflns_limit_h_max 26
_diffrn_reflns_limit_h_min -26
_diffrn_reflns_limit_k_max 26
_diffrn_reflns_limit_k_min -26
_diffrn_reflns_limit_l_max 36
_diffrn_reflns_limit_l_min -35
_diffrn_reflns_number 287856
_diffrn_reflns_point_group_measured_fraction_full 0.974
_diffrn_reflns_point_group_measured_fraction_max 0.974
_diffrn_reflns_theta_full 67.627
_diffrn_reflns_theta_max 67.627
_diffrn_reflns_theta_min 2.010
_diffrn_source 'Bruker ImuS with multi-layer optics'
_exptl_absorpt_coefficient_mu 2.199
_exptl_absorpt_correction_T_max 0.6990
_exptl_absorpt_correction_T_min 0.5434
_exptl_absorpt_correction_type multi-scan
_exptl_absorpt_process_details 'SADABS (Bruker, 2014)'
_exptl_crystal_colour orange
_exptl_crystal_density_diffrn 1.252
_exptl_crystal_description needle
_exptl_crystal_F_000 5800
_exptl_crystal_size_max 0.200
_exptl_crystal_size_mid 0.100
_exptl_crystal_size_min 0.100
_refine_diff_density_max 1.819
_refine_diff_density_min -0.720
_refine_diff_density_rms 0.112
_refine_ls_abs_structure_details
; 
 Refined as an inversion twin. 
;
_refine_ls_abs_structure_Flack 0.053(9)
_refine_ls_extinction_method none
_refine_ls_goodness_of_fit_ref 1.012
_refine_ls_hydrogen_treatment constr
_refine_ls_matrix_type full
_refine_ls_number_parameters 1793
_refine_ls_number_reflns 24883
_refine_ls_number_restraints 1
_refine_ls_restrained_S_all 1.012
_refine_ls_R_factor_all 0.1400
_refine_ls_R_factor_gt 0.1109
_refine_ls_shift/su_max 0.011
_refine_ls_shift/su_mean 0.000
_refine_ls_structure_factor_coef Fsqd
_refine_ls_weighting_details 'w=1/[\s^2^(Fo^2^)+(0.1721P)^2^] where P=(Fo^2^+2Fc^2^)/3'
_refine_ls_weighting_scheme calc
_refine_ls_wR_factor_gt 0.2713
_refine_ls_wR_factor_ref 0.2975
_reflns_Friedel_coverage 0.961
_reflns_Friedel_fraction_full 0.974
_reflns_Friedel_fraction_max 0.974
_reflns_number_gt 17072
_reflns_number_total 24883
_reflns_threshold_expression 'I > 2\s(I)'
_cod_data_source_file c7dt00456g2.cif
_cod_data_source_block d1659_a_sq
_cod_depositor_comments
;
Adding full bibliography for 7042515--7042516.cif.

2017-10-24
Z value and formula fixed to values more according to usual
chemical conventions.                 miguel
;
_cod_original_formula_sum 'C154 H149 Fe2 N19 O24'
_cod_original_formula_weight 2761.61
_cod_original_formula_moiety '2(C74 H70 Fe N8 O12), 3(C2 H3 N)'
_cod_original_formula_units_Z 4
_cod_original_cell_volume 14648.8(7)
_cod_database_code 7042516
_shelx_shelxl_version_number 2014/7
_shelx_space_group_comment
; 
The symmetry employed for this shelxl refinement is uniquely defined 
by the following loop, which should always be used as a source of 
symmetry information in preference to the above space-group names. 
They are only intended as comments. 
;
_shelx_estimated_absorpt_t_min 0.668
_shelx_estimated_absorpt_t_max 0.810

loop_
_space_group_symop_operation_xyz
'x, y, z'
'-x, -y, z+1/2'
'-y, x, z+1/4'
'y, -x, z+3/4'

loop_
_atom_site_label
_atom_site_type_symbol
_atom_site_fract_x
_atom_site_fract_y
_atom_site_fract_z
_atom_site_U_iso_or_equiv
_atom_site_adp_type
_atom_site_occupancy
_atom_site_site_symmetry_order
_atom_site_calc_flag
_atom_site_refinement_flags_posn
_atom_site_refinement_flags_adp
Fe1A Fe 0.16571(7) 0.65292(8) 0.29233(6) 0.0440(4) Uani 1 1 d . .
O1A O 0.2745(4) 0.6640(4) 0.1973(3) 0.0549(19) Uani 1 1 d . .
O2A O 0.3282(3) 0.5175(3) 0.2495(2) 0.0417(15) Uani 1 1 d . .
O3A O 0.3401(5) 0.4172(4) 0.0971(3) 0.066(2) Uani 1 1 d . .
O4A O 0.4053(4) 0.4935(4) 0.1060(3) 0.0529(19) Uani 1 1 d . .
O5A O 0.2610(4) 0.5399(5) 0.1068(3) 0.064(2) Uani 1 1 d . .
O6A O 0.1858(5) 0.5317(9) 0.1550(4) 0.107(5) Uani 1 1 d . .
O7A O 0.2119(3) 0.5604(4) 0.3946(2) 0.0489(17) Uani 1 1 d . .
O8A O 0.3549(4) 0.6330(3) 0.3542(2) 0.0445(15) Uani 1 1 d . .
O9A O 0.4830(4) 0.6307(5) 0.4065(3) 0.062(2) Uani 1 1 d . .
O10A O 0.4757(4) 0.7114(4) 0.4514(3) 0.059(2) Uani 1 1 d . .
O11A O 0.4448(5) 0.5890(5) 0.5085(3) 0.069(2) Uani 1 1 d . .
O12A O 0.3826(5) 0.6289(5) 0.5609(2) 0.071(3) Uani 1 1 d . .
N1A N 0.3306(4) 0.6471(4) 0.2574(3) 0.0396(17) Uani 1 1 d . .
H1A H 0.3361 0.6531 0.2858 0.047 Uiso 1 1 calc R U
N2A N 0.3589(4) 0.5335(3) 0.1788(2) 0.0337(15) Uani 1 1 d . .
H2AB H 0.3768 0.5583 0.1600 0.040 Uiso 1 1 calc R U
N3A N 0.4993(4) 0.6906(4) 0.2281(3) 0.046(2) Uani 1 1 d . .
N4A N 0.4831(4) 0.7642(4) 0.2774(3) 0.045(2) Uani 1 1 d . .
N5A N 0.2750(4) 0.5333(4) 0.3382(3) 0.0385(17) Uani 1 1 d . .
H5AB H 0.2797 0.5229 0.3104 0.046 Uiso 1 1 calc R U
N6A N 0.3639(4) 0.5975(4) 0.4233(3) 0.0403(17) Uani 1 1 d . .
H6AA H 0.3596 0.5666 0.4414 0.048 Uiso 1 1 calc R U
N7A N 0.3582(4) 0.3828(4) 0.3730(3) 0.0379(17) Uani 1 1 d . .
N8A N 0.3148(4) 0.3450(4) 0.3126(3) 0.0420(18) Uani 1 1 d . .
C1A C 0.2356(5) 0.6988(5) 0.2659(4) 0.045(2) Uani 1 1 d . .
C2A C 0.1797(6) 0.7222(6) 0.2480(5) 0.057(3) Uani 1 1 d . .
H2AA H 0.1671 0.7238 0.2163 0.068 Uiso 1 1 calc R U
C3A C 0.1452(6) 0.7425(6) 0.2864(4) 0.055(3) Uani 1 1 d . .
H3AA H 0.1030 0.7594 0.2853 0.066 Uiso 1 1 calc R U
C4A C 0.1801(5) 0.7343(5) 0.3262(5) 0.055(3) Uani 1 1 d . .
H4AA H 0.1675 0.7443 0.3570 0.066 Uiso 1 1 calc R U
C5A C 0.2371(5) 0.7054(4) 0.3119(4) 0.046(2) Uani 1 1 d . .
H5AA H 0.2710 0.6921 0.3316 0.055 Uiso 1 1 calc R U
C6A C 0.1730(4) 0.5695(5) 0.3208(3) 0.043(2) Uani 1 1 d . .
C7A C 0.1752(5) 0.5631(6) 0.2745(4) 0.050(2) Uani 1 1 d . .
H7AA H 0.2097 0.5455 0.2573 0.060 Uiso 1 1 calc R U
C8A C 0.1204(5) 0.5875(5) 0.2566(4) 0.050(2) Uani 1 1 d . .
H8AA H 0.1101 0.5900 0.2245 0.060 Uiso 1 1 calc R U
C9A C 0.0829(5) 0.6096(6) 0.2925(4) 0.055(3) Uani 1 1 d . .
H9AA H 0.0417 0.6286 0.2905 0.065 Uiso 1 1 calc R U
C10A C 0.1177(5) 0.5967(6) 0.3323(4) 0.052(3) Uani 1 1 d . .
H10A H 0.1045 0.6065 0.3631 0.062 Uiso 1 1 calc R U
C11A C 0.2810(5) 0.6689(5) 0.2374(4) 0.042(2) Uani 1 1 d . .
C12A C 0.3752(4) 0.6137(4) 0.2322(3) 0.0357(19) Uani 1 1 d . .
H12A H 0.3838 0.6363 0.2043 0.043 Uiso 1 1 calc R U
C13A C 0.3509(4) 0.5510(4) 0.2207(3) 0.0331(18) Uani 1 1 d . .
C14A C 0.3379(5) 0.4736(5) 0.1638(4) 0.044(2) Uani 1 1 d . .
H14A H 0.3555 0.4425 0.1843 0.053 Uiso 1 1 calc R U
C15A C 0.3608(6) 0.4597(5) 0.1189(4) 0.048(2) Uani 1 1 d . .
C16A C 0.4279(8) 0.4829(9) 0.0614(5) 0.083(5) Uani 1 1 d . .
H16A H 0.4615 0.5109 0.0552 0.125 Uiso 1 1 calc R U
H16B H 0.4424 0.4408 0.0589 0.125 Uiso 1 1 calc R U
H16C H 0.3950 0.4897 0.0401 0.125 Uiso 1 1 calc R U
C17A C 0.2688(6) 0.4676(6) 0.1658(4) 0.056(3) Uani 1 1 d . .
H17A H 0.2565 0.4274 0.1541 0.067 Uiso 1 1 calc R U
H17B H 0.2551 0.4704 0.1968 0.067 Uiso 1 1 calc R U
C18A C 0.2393(6) 0.5175(7) 0.1389(4) 0.059(3) Uani 1 1 d . .
C19A C 0.1554(16) 0.585(2) 0.1327(9) 0.21(3) Uani 1 1 d . .
H19A H 0.1158 0.5922 0.1466 0.316 Uiso 1 1 calc R U
H19B H 0.1810 0.6209 0.1356 0.316 Uiso 1 1 calc R U
H19C H 0.1494 0.5753 0.1014 0.316 Uiso 1 1 calc R U
C20A C 0.4337(5) 0.6070(4) 0.2580(3) 0.039(2) Uani 1 1 d . .
H20A H 0.4249 0.5899 0.2875 0.047 Uiso 1 1 calc R U
H20B H 0.4613 0.5785 0.2424 0.047 Uiso 1 1 calc R U
C21A C 0.4641(5) 0.6679(5) 0.2628(4) 0.045(2) Uani 1 1 d . .
C22A C 0.4544(5) 0.7126(5) 0.2931(4) 0.046(2) Uani 1 1 d . .
H22A H 0.4323 0.7089 0.3199 0.055 Uiso 1 1 calc R U
C23A C 0.5095(6) 0.7487(5) 0.2376(4) 0.050(3) Uani 1 1 d . .
H23A H 0.5319 0.7760 0.2195 0.060 Uiso 1 1 calc R U
C24A C 0.4939(5) 0.8223(5) 0.3013(4) 0.047(2) Uani 1 1 d . .
C25A C 0.4879(5) 0.8747(5) 0.2675(4) 0.049(2) Uani 1 1 d . .
C26A C 0.5364(6) 0.8867(5) 0.2393(4) 0.055(3) Uani 1 1 d . .
H26A H 0.5734 0.8652 0.2438 0.066 Uiso 1 1 calc R U
C27A C 0.5336(7) 0.9280(7) 0.2054(5) 0.065(3) Uani 1 1 d . .
H27A H 0.5682 0.9344 0.1872 0.079 Uiso 1 1 calc R U
C28A C 0.4799(9) 0.9605(7) 0.1976(6) 0.076(4) Uani 1 1 d . .
H28A H 0.4765 0.9877 0.1734 0.091 Uiso 1 1 calc R U
C29A C 0.4337(8) 0.9521(7) 0.2252(7) 0.082(5) Uani 1 1 d . .
H29A H 0.3983 0.9764 0.2217 0.098 Uiso 1 1 calc R U
C30A C 0.4349(7) 0.9080(7) 0.2599(6) 0.072(4) Uani 1 1 d . .
H30A H 0.3999 0.9016 0.2777 0.086 Uiso 1 1 calc R U
C31A C 0.5558(6) 0.8200(5) 0.3214(4) 0.053(3) Uani 1 1 d . .
C32A C 0.5827(7) 0.8739(7) 0.3385(5) 0.069(4) Uani 1 1 d . .
H32A H 0.5631 0.9121 0.3350 0.083 Uiso 1 1 calc R U
C33A C 0.6391(9) 0.8698(7) 0.3607(6) 0.080(5) Uani 1 1 d . .
H33A H 0.6548 0.9048 0.3751 0.096 Uiso 1 1 calc R U
C34A C 0.6720(8) 0.8164(9) 0.3621(7) 0.085(5) Uani 1 1 d . .
H34A H 0.7124 0.8153 0.3730 0.102 Uiso 1 1 calc R U
C35A C 0.6433(7) 0.7640(7) 0.3466(6) 0.072(4) Uani 1 1 d . .
H35A H 0.6618 0.7254 0.3511 0.087 Uiso 1 1 calc R U
C36A C 0.5876(6) 0.7675(6) 0.3247(5) 0.060(3) Uani 1 1 d . .
H36A H 0.5715 0.7317 0.3115 0.072 Uiso 1 1 calc R U
C37A C 0.4427(6) 0.8279(5) 0.3363(5) 0.060(3) Uani 1 1 d . .
C38A C 0.4587(9) 0.8414(7) 0.3797(5) 0.079(5) Uani 1 1 d . .
H38A H 0.5002 0.8432 0.3884 0.095 Uiso 1 1 calc R U
C39A C 0.4109(13) 0.8524(8) 0.4106(8) 0.109(8) Uani 1 1 d . .
H39A H 0.4208 0.8639 0.4399 0.131 Uiso 1 1 calc R U
C40A C 0.3526(14) 0.8468(9) 0.3991(10) 0.133(12) Uani 1 1 d . .
H40A H 0.3216 0.8559 0.4199 0.160 Uiso 1 1 calc R U
C41A C 0.3374(9) 0.8285(7) 0.3589(9) 0.093(6) Uani 1 1 d . .
H41A H 0.2959 0.8223 0.3516 0.112 Uiso 1 1 calc R U
C42A C 0.3836(7) 0.8182(7) 0.3264(8) 0.087(6) Uani 1 1 d . .
H42A H 0.3725 0.8045 0.2978 0.104 Uiso 1 1 calc R U
C43A C 0.2215(4) 0.5543(4) 0.3531(4) 0.039(2) Uani 1 1 d . .
C44A C 0.3253(4) 0.5282(4) 0.3695(3) 0.0343(18) Uani 1 1 d . .
H44A H 0.3107 0.5071 0.3967 0.041 Uiso 1 1 calc R U
C45A C 0.3491(4) 0.5913(4) 0.3818(3) 0.0344(18) Uani 1 1 d . .
C46A C 0.3877(5) 0.6555(5) 0.4400(3) 0.045(2) Uani 1 1 d . .
H46A H 0.3660 0.6881 0.4233 0.054 Uiso 1 1 calc R U
C47A C 0.4550(5) 0.6638(5) 0.4299(4) 0.050(2) Uani 1 1 d . .
C48A C 0.5384(7) 0.7286(9) 0.4419(5) 0.077(4) Uani 1 1 d . .
H48A H 0.5494 0.7644 0.4595 0.115 Uiso 1 1 calc R U
H48B H 0.5656 0.6948 0.4494 0.115 Uiso 1 1 calc R U
H48C H 0.5425 0.7383 0.4105 0.115 Uiso 1 1 calc R U
C49A C 0.3719(6) 0.6649(5) 0.4883(3) 0.049(2) Uani 1 1 d . .
H49A H 0.3826 0.7071 0.4968 0.058 Uiso 1 1 calc R U
H49B H 0.3274 0.6600 0.4921 0.058 Uiso 1 1 calc R U
C50A C 0.4038(5) 0.6219(6) 0.5179(3) 0.049(3) Uani 1 1 d . .
C51A C 0.4133(10) 0.5873(12) 0.5922(6) 0.105(7) Uani 1 1 d . .
H51A H 0.3971 0.5938 0.6219 0.158 Uiso 1 1 calc R U
H51B H 0.4061 0.5451 0.5832 0.158 Uiso 1 1 calc R U
H51C H 0.4572 0.5955 0.5921 0.158 Uiso 1 1 calc R U
C52A C 0.3768(4) 0.4898(4) 0.3479(3) 0.0368(19) Uani 1 1 d . .
H52A H 0.3887 0.5089 0.3196 0.044 Uiso 1 1 calc R U
H52B H 0.4128 0.4898 0.3675 0.044 Uiso 1 1 calc R U
C53A C 0.3575(5) 0.4264(5) 0.3397(3) 0.041(2) Uani 1 1 d . .
C54A C 0.3328(5) 0.4035(5) 0.3020(3) 0.042(2) Uani 1 1 d . .
H54A H 0.3287 0.4235 0.2744 0.051 Uiso 1 1 calc R U
C55A C 0.3329(5) 0.3341(5) 0.3550(3) 0.044(2) Uani 1 1 d . .
H55A H 0.3280 0.2963 0.3698 0.053 Uiso 1 1 calc R U
C56A C 0.2898(5) 0.3011(4) 0.2795(4) 0.044(2) Uani 1 1 d . .
C57A C 0.2787(6) 0.2397(5) 0.3026(4) 0.048(2) Uani 1 1 d . .
C58A C 0.2344(6) 0.2372(6) 0.3366(4) 0.057(3) Uani 1 1 d . .
H58A H 0.2128 0.2727 0.3452 0.068 Uiso 1 1 calc R U
C59A C 0.2233(7) 0.1814(7) 0.3571(6) 0.075(4) Uani 1 1 d . .
H59A H 0.1949 0.1792 0.3806 0.089 Uiso 1 1 calc R U
C60A C 0.2528(7) 0.1294(7) 0.3436(5) 0.068(4) Uani 1 1 d . .
H60A H 0.2445 0.0918 0.3578 0.081 Uiso 1 1 calc R U
C61A C 0.2948(6) 0.1317(5) 0.3095(5) 0.058(3) Uani 1 1 d . .
H61A H 0.3139 0.0954 0.2996 0.070 Uiso 1 1 calc R U
C62A C 0.3089(6) 0.1872(5) 0.2896(4) 0.054(3) Uani 1 1 d . .
H62A H 0.3392 0.1890 0.2672 0.064 Uiso 1 1 calc R U
C63A C 0.2277(5) 0.3253(5) 0.2630(4) 0.048(2) Uani 1 1 d . .
C64A C 0.2025(6) 0.3781(6) 0.2757(5) 0.057(3) Uani 1 1 d . .
H64A H 0.2226 0.4034 0.2966 0.068 Uiso 1 1 calc R U
C65A C 0.1458(6) 0.3957(7) 0.2578(6) 0.073(4) Uani 1 1 d . .
H65A H 0.1285 0.4336 0.2660 0.087 Uiso 1 1 calc R U
C66A C 0.1148(7) 0.3578(6) 0.2279(6) 0.069(4) Uani 1 1 d . .
H66A H 0.0768 0.3700 0.2160 0.083 Uiso 1 1 calc R U
C67A C 0.1393(7) 0.3048(6) 0.2165(5) 0.066(4) Uani 1 1 d . .
H67A H 0.1182 0.2788 0.1966 0.080 Uiso 1 1 calc R U
C68A C 0.1957(6) 0.2869(5) 0.2334(5) 0.058(3) Uani 1 1 d . .
H68A H 0.2126 0.2489 0.2250 0.070 Uiso 1 1 calc R U
C69A C 0.3385(5) 0.2981(5) 0.2446(4) 0.049(2) Uani 1 1 d . .
C70A C 0.3260(6) 0.3089(5) 0.1998(4) 0.050(2) Uani 1 1 d . .
H70A H 0.2857 0.3186 0.1908 0.060 Uiso 1 1 calc R U
C71A C 0.3722(8) 0.3056(6) 0.1683(5) 0.072(4) Uani 1 1 d . .
H71A H 0.3625 0.3100 0.1379 0.086 Uiso 1 1 calc R U
C72A C 0.4332(8) 0.2958(7) 0.1810(5) 0.075(4) Uani 1 1 d . .
H72A H 0.4649 0.2951 0.1597 0.090 Uiso 1 1 calc R U
C73A C 0.4458(8) 0.2873(7) 0.2252(5) 0.069(3) Uani 1 1 d . .
H73A H 0.4866 0.2803 0.2344 0.083 Uiso 1 1 calc R U
C74A C 0.3993(6) 0.2890(6) 0.2565(5) 0.061(3) Uani 1 1 d . .
H74A H 0.4092 0.2839 0.2867 0.074 Uiso 1 1 calc R U
Fe1B Fe 0.89845(8) 0.63735(8) 0.55897(7) 0.0527(5) Uani 1 1 d . .
O1B O 0.8534(6) 0.7338(5) 0.4620(4) 0.085(3) Uani 1 1 d . .
O2B O 0.9994(3) 0.8190(3) 0.5043(2) 0.0429(15) Uani 1 1 d . .
O3B O 1.0913(4) 0.8452(4) 0.3518(3) 0.056(2) Uani 1 1 d . .
O4B O 1.0148(3) 0.9076(4) 0.3665(3) 0.0499(18) Uani 1 1 d . .
O5B O 0.9801(4) 0.7470(4) 0.3567(3) 0.059(2) Uani 1 1 d . .
O6B O 0.9961(4) 0.6729(4) 0.4061(3) 0.061(2) Uani 1 1 d . .
O7B O 0.9830(4) 0.7045(4) 0.6546(3) 0.058(2) Uani 1 1 d . .
O8B O 0.8961(4) 0.8417(4) 0.6207(3) 0.056(2) Uani 1 1 d . .
O9B O 0.8659(5) 0.9872(6) 0.7230(6) 0.096(4) Uani 1 1 d . .
O10B O 0.9557(5) 0.9647(4) 0.6923(3) 0.065(2) Uani 1 1 d . .
O11B O 0.9568(5) 0.9194(5) 0.7849(4) 0.073(3) Uani 1 1 d . .
O12B O 0.9231(6) 0.8391(6) 0.8247(4) 0.088(3) Uani 1 1 d . .
N1B N 0.8745(4) 0.7960(4) 0.5189(3) 0.047(2) Uani 1 1 d . .
H1BA H 0.8747 0.8013 0.5477 0.056 Uiso 1 1 calc R U
N2B N 0.9736(3) 0.8419(4) 0.4339(3) 0.0397(17) Uani 1 1 d . .
H2BB H 0.9451 0.8536 0.4153 0.048 Uiso 1 1 calc R U
N3B N 0.7972(4) 0.9605(5) 0.4895(3) 0.050(2) Uani 1 1 d . .
N4B N 0.7267(5) 0.9188(4) 0.5335(4) 0.054(2) Uani 1 1 d . .
N5B N 0.9990(4) 0.7700(4) 0.5981(3) 0.0410(18) Uani 1 1 d . .
H5BB H 1.0044 0.7763 0.5697 0.049 Uiso 1 1 calc R U
N6B N 0.9381(4) 0.8490(4) 0.6892(3) 0.0452(19) Uani 1 1 d . .
H6BA H 0.9687 0.8366 0.7055 0.054 Uiso 1 1 calc R U
N7B N 1.1416(4) 0.8670(4) 0.6233(3) 0.0428(18) Uani 1 1 d . .
N8B N 1.1774(4) 0.8576(4) 0.5545(3) 0.0408(17) Uani 1 1 d . .
C1B C 0.8374(5) 0.6927(6) 0.5354(5) 0.057(3) Uani 1 1 d . .
C2B C 0.8202(6) 0.6364(7) 0.5231(7) 0.076(4) Uani 1 1 d . .
H2BA H 0.8158 0.6215 0.4921 0.091 Uiso 1 1 calc R U
C3B C 0.8139(6) 0.6005(7) 0.5619(6) 0.070(4) Uani 1 1 d . .
H3BA H 0.8035 0.5562 0.5635 0.085 Uiso 1 1 calc R U
C4B C 0.8227(7) 0.6410(6) 0.5981(6) 0.072(4) Uani 1 1 d . .
H4BA H 0.8214 0.6290 0.6299 0.086 Uiso 1 1 calc R U
C5B C 0.8376(5) 0.7000(6) 0.5824(5) 0.059(3) Uani 1 1 d . .
H5BA H 0.8460 0.7376 0.5998 0.071 Uiso 1 1 calc R U
C6B C 0.9804(5) 0.6633(5) 0.5815(4) 0.049(2) Uani 1 1 d . .
C7B C 0.9800(6) 0.6645(5) 0.5353(4) 0.054(3) Uani 1 1 d . .
H7BA H 0.9879 0.7008 0.5162 0.065 Uiso 1 1 calc R U
C8B C 0.9690(6) 0.6046(6) 0.5208(6) 0.067(4) Uani 1 1 d . .
H8BA H 0.9658 0.5914 0.4893 0.080 Uiso 1 1 calc R U
C9B C 0.9606(7) 0.5669(6) 0.5581(6) 0.070(4) Uani 1 1 d . .
H9BA H 0.9498 0.5227 0.5569 0.083 Uiso 1 1 calc R U
C10B C 0.9667(6) 0.6014(5) 0.5973(6) 0.062(3) Uani 1 1 d . .
H10B H 0.9641 0.5868 0.6285 0.075 Uiso 1 1 calc R U
C11B C 0.8551(6) 0.7425(6) 0.5015(5) 0.061(3) Uani 1 1 d . .
C12B C 0.8953(4) 0.8458(5) 0.4892(4) 0.043(2) Uani 1 1 d . .
H12B H 0.8692 0.8474 0.4622 0.051 Uiso 1 1 calc R U
C13B C 0.9613(4) 0.8340(5) 0.4765(3) 0.040(2) Uani 1 1 d . .
C14B C 1.0361(4) 0.8306(5) 0.4189(3) 0.040(2) Uani 1 1 d . .
H14B H 1.0640 0.8495 0.4410 0.048 Uiso 1 1 calc R U
C15B C 1.0492(5) 0.8601(5) 0.3752(3) 0.043(2) Uani 1 1 d . .
C16B C 1.0283(7) 0.9420(7) 0.3254(5) 0.065(3) Uani 1 1 d . .
H16D H 0.9998 0.9761 0.3227 0.098 Uiso 1 1 calc R U
H16E H 1.0700 0.9577 0.3266 0.098 Uiso 1 1 calc R U
H16F H 1.0239 0.9150 0.2999 0.098 Uiso 1 1 calc R U
C17B C 1.0496(4) 0.7619(5) 0.4182(3) 0.042(2) Uani 1 1 d . .
H17C H 1.0913 0.7551 0.4067 0.050 Uiso 1 1 calc R U
H17D H 1.0480 0.7458 0.4487 0.050 Uiso 1 1 calc R U
C18B C 1.0046(6) 0.7280(6) 0.3899(4) 0.052(3) Uani 1 1 d . .
C19B C 0.9520(10) 0.6359(8) 0.3826(7) 0.092(6) Uani 1 1 d . .
H19D H 0.9486 0.5961 0.3969 0.138 Uiso 1 1 calc R U
H19E H 0.9123 0.6562 0.3831 0.138 Uiso 1 1 calc R U
H19F H 0.9652 0.6305 0.3520 0.138 Uiso 1 1 calc R U
C20B C 0.8915(4) 0.9058(5) 0.5141(3) 0.043(2) Uani 1 1 d . .
H20C H 0.9130 0.9381 0.4975 0.051 Uiso 1 1 calc R U
H20D H 0.9108 0.9017 0.5434 0.051 Uiso 1 1 calc R U
C21B C 0.8245(5) 0.9217(5) 0.5190(4) 0.049(2) Uani 1 1 d . .
C22B C 0.7842(5) 0.8966(5) 0.5472(4) 0.050(2) Uani 1 1 d . .
H22B H 0.7926 0.8699 0.5711 0.061 Uiso 1 1 calc R U
C23B C 0.7382(6) 0.9582(6) 0.4996(5) 0.058(3) Uani 1 1 d . .
H23B H 0.7077 0.9813 0.4850 0.070 Uiso 1 1 calc R U
C24B C 0.6688(5) 0.9016(6) 0.5555(4) 0.053(3) Uani 1 1 d . .
C25B C 0.6149(6) 0.9380(6) 0.5338(5) 0.059(3) Uani 1 1 d . .
C26B C 0.5778(6) 0.9745(7) 0.5577(7) 0.077(4) Uani 1 1 d . .
H26B H 0.5845 0.9809 0.5883 0.092 Uiso 1 1 calc R U
C27B C 0.5294(7) 1.0023(7) 0.5359(9) 0.083(5) Uani 1 1 d . .
H27B H 0.5039 1.0297 0.5516 0.099 Uiso 1 1 calc R U
C28B C 0.5183(7) 0.9917(8) 0.4941(10) 0.093(7) Uani 1 1 d . .
H28B H 0.4843 1.0112 0.4809 0.111 Uiso 1 1 calc R U
C29B C 0.5539(7) 0.9530(7) 0.4677(8) 0.088(6) Uani 1 1 d . .
H29B H 0.5448 0.9450 0.4377 0.106 Uiso 1 1 calc R U
C30B C 0.6054(6) 0.9262(6) 0.4899(5) 0.063(3) Uani 1 1 d . .
H30B H 0.6326 0.9006 0.4742 0.076 Uiso 1 1 calc R U
C31B C 0.6800(5) 0.9183(7) 0.6046(5) 0.064(3) Uani 1 1 d . .
C32B C 0.6836(8) 0.8705(9) 0.6368(6) 0.082(4) Uani 1 1 d . .
H32B H 0.6745 0.8297 0.6289 0.099 Uiso 1 1 calc R U
C33B C 0.7012(11) 0.8852(13) 0.6809(7) 0.105(6) Uani 1 1 d . .
H33B H 0.7041 0.8537 0.7022 0.126 Uiso 1 1 calc R U
C34B C 0.7134(11) 0.9420(15) 0.6925(7) 0.113(8) Uani 1 1 d . .
H34B H 0.7258 0.9509 0.7218 0.135 Uiso 1 1 calc R U
C35B C 0.7082(8) 0.9875(11) 0.6626(6) 0.090(6) Uani 1 1 d . .
H35B H 0.7142 1.0285 0.6714 0.108 Uiso 1 1 calc R U
C36B C 0.6933(8) 0.9732(9) 0.6174(7) 0.086(5) Uani 1 1 d . .
H36B H 0.6932 1.0051 0.5962 0.104 Uiso 1 1 calc R U
C37B C 0.6536(6) 0.8355(7) 0.5498(5) 0.063(3) Uani 1 1 d . .
C38B C 0.5969(6) 0.8157(7) 0.5638(5) 0.066(3) Uani 1 1 d . .
H38B H 0.5686 0.8442 0.5754 0.079 Uiso 1 1 calc R U
C39B C 0.5806(10) 0.7536(8) 0.5610(7) 0.092(5) Uani 1 1 d . .
H39B H 0.5420 0.7410 0.5717 0.110 Uiso 1 1 calc R U
C40B C 0.6187(7) 0.7110(7) 0.5432(6) 0.073(4) Uani 1 1 d . .
H40B H 0.6073 0.6693 0.5417 0.088 Uiso 1 1 calc R U
C41B C 0.6759(9) 0.7311(8) 0.5273(11) 0.110(8) Uani 1 1 d . .
H41B H 0.7038 0.7033 0.5143 0.132 Uiso 1 1 calc R U
C42B C 0.6904(8) 0.7933(8) 0.5312(7) 0.080(4) Uani 1 1 d . .
H42B H 0.7286 0.8065 0.5200 0.096 Uiso 1 1 calc R U
C43B C 0.9874(5) 0.7136(5) 0.6139(4) 0.046(2) Uani 1 1 d . .
C44B C 1.0022(5) 0.8196(5) 0.6295(3) 0.044(2) Uani 1 1 d . .
H44B H 1.0282 0.8074 0.6551 0.053 Uiso 1 1 calc R U
C45B C 0.9396(5) 0.8359(5) 0.6456(4) 0.043(2) Uani 1 1 d . .
C46B C 0.8892(5) 0.8824(6) 0.7108(5) 0.058(3) Uani 1 1 d . .
H46B H 0.8515 0.8751 0.6930 0.070 Uiso 1 1 calc R U
C47B C 0.9008(7) 0.9500(7) 0.7098(6) 0.070(4) Uani 1 1 d . .
C48B C 0.9772(10) 1.0299(7) 0.6976(7) 0.085(5) Uani 1 1 d . .
H48D H 1.0171 1.0347 0.6837 0.128 Uiso 1 1 calc R U
H48E H 0.9479 1.0574 0.6836 0.128 Uiso 1 1 calc R U
H48F H 0.9803 1.0397 0.7291 0.128 Uiso 1 1 calc R U
C49B C 0.8760(7) 0.8599(7) 0.7569(6) 0.073(4) Uani 1 1 d . .
H49C H 0.8363 0.8768 0.7665 0.088 Uiso 1 1 calc R U
H49D H 0.8720 0.8151 0.7560 0.088 Uiso 1 1 calc R U
C50B C 0.9219(6) 0.8759(6) 0.7895(5) 0.060(3) Uani 1 1 d . .
C51B C 0.9661(13) 0.8535(11) 0.8586(6) 0.108(7) Uani 1 1 d . .
H51D H 0.9629 0.8237 0.8825 0.162 Uiso 1 1 calc R U
H51E H 1.0074 0.8526 0.8463 0.162 Uiso 1 1 calc R U
H51F H 0.9576 0.8943 0.8702 0.162 Uiso 1 1 calc R U
C52B C 1.0283(5) 0.8766(5) 0.6082(4) 0.044(2) Uani 1 1 d . .
H52C H 1.0030 0.8871 0.5823 0.052 Uiso 1 1 calc R U
H52D H 1.0251 0.9106 0.6294 0.052 Uiso 1 1 calc R U
C53B C 1.0931(5) 0.8714(4) 0.5936(4) 0.041(2) Uani 1 1 d . .
C54B C 1.1136(4) 0.8653(5) 0.5515(3) 0.042(2) Uani 1 1 d . .
H54B H 1.0899 0.8661 0.5253 0.051 Uiso 1 1 calc R U
C55B C 1.1920(5) 0.8586(5) 0.5992(4) 0.044(2) Uani 1 1 d . .
H55B H 1.2319 0.8540 0.6109 0.053 Uiso 1 1 calc R U
C56B C 1.2153(5) 0.8497(6) 0.5148(4) 0.048(2) Uani 1 1 d . .
C57B C 1.2829(5) 0.8509(6) 0.5295(4) 0.052(3) Uani 1 1 d . .
C58B C 1.3074(6) 0.8037(6) 0.5513(6) 0.068(4) Uani 1 1 d . .
H58B H 1.2807 0.7718 0.5599 0.082 Uiso 1 1 calc R U
C59B C 1.3691(7) 0.7974(9) 0.5622(7) 0.083(5) Uani 1 1 d . .
H59B H 1.3845 0.7633 0.5779 0.100 Uiso 1 1 calc R U
C60B C 1.4062(6) 0.8459(8) 0.5480(6) 0.071(4) Uani 1 1 d . .
H60B H 1.4486 0.8449 0.5541 0.085 Uiso 1 1 calc R U
C61B C 1.3826(7) 0.8939(9) 0.5260(6) 0.074(4) Uani 1 1 d . .
H61B H 1.4087 0.9269 0.5187 0.089 Uiso 1 1 calc R U
C62B C 1.3228(6) 0.8972(7) 0.5138(5) 0.059(3) Uani 1 1 d . .
H62B H 1.3084 0.9291 0.4955 0.071 Uiso 1 1 calc R U
C63B C 1.2026(5) 0.7850(5) 0.4953(4) 0.047(2) Uani 1 1 d . .
C64B C 1.1560(5) 0.7488(5) 0.5112(4) 0.045(2) Uani 1 1 d . .
H64B H 1.1324 0.7622 0.5356 0.054 Uiso 1 1 calc R U
C65B C 1.1433(5) 0.6913(5) 0.4911(4) 0.049(2) Uani 1 1 d . .
H65B H 1.1113 0.6660 0.5015 0.058 Uiso 1 1 calc R U
C66B C 1.1805(5) 0.6732(5) 0.4548(4) 0.047(2) Uani 1 1 d . .
H66B H 1.1724 0.6360 0.4400 0.057 Uiso 1 1 calc R U
C67B C 1.2263(5) 0.7080(6) 0.4418(4) 0.055(3) Uani 1 1 d . .
H67B H 1.2514 0.6944 0.4182 0.067 Uiso 1 1 calc R U
C68B C 1.2391(5) 0.7652(6) 0.4619(4) 0.049(2) Uani 1 1 d . .
H68B H 1.2725 0.7891 0.4522 0.059 Uiso 1 1 calc R U
C69B C 1.2002(5) 0.9016(5) 0.4840(4) 0.050(3) Uani 1 1 d . .
C70B C 1.1907(5) 0.8929(6) 0.4388(4) 0.056(3) Uani 1 1 d . .
H70B H 1.1916 0.8529 0.4270 0.067 Uiso 1 1 calc R U
C71B C 1.1800(7) 0.9422(7) 0.4109(4) 0.066(3) Uani 1 1 d . .
H71B H 1.1747 0.9356 0.3802 0.079 Uiso 1 1 calc R U
C72B C 1.1770(6) 1.0012(8) 0.4277(5) 0.066(3) Uani 1 1 d . .
H72B H 1.1698 1.0347 0.4087 0.080 Uiso 1 1 calc R U
C73B C 1.1846(7) 1.0104(7) 0.4731(5) 0.067(3) Uani 1 1 d . .
H73B H 1.1811 1.0503 0.4850 0.081 Uiso 1 1 calc R U
C74B C 1.1976(6) 0.9602(6) 0.5018(5) 0.059(3) Uani 1 1 d . .
H74B H 1.2043 0.9667 0.5324 0.071 Uiso 1 1 calc R U
N1S N 0.6372(11) 0.9922(8) 0.9402(8) 0.119(7) Uani 1 1 d . .
C1S C 0.6245(8) 0.9960(7) 0.9025(6) 0.074(4) Uani 1 1 d . .
C2S C 0.6085(18) 1.0004(11) 0.8559(9) 0.135(11) Uani 1 1 d . .
H2S1 H 0.6125 0.9603 0.8420 0.202 Uiso 1 1 calc R U
H2S2 H 0.6359 1.0292 0.8412 0.202 Uiso 1 1 calc R U
H2S3 H 0.5664 1.0146 0.8530 0.202 Uiso 1 1 calc R U
N2S N 0.7289(19) 1.0318(13) 0.7970(12) 0.178(14) Uani 1 1 d . .
C3S C 0.7709(12) 1.0660(12) 0.7840(9) 0.116(8) Uani 1 1 d . .
C4S C 0.8066(9) 1.1087(7) 0.7660(8) 0.091(6) Uani 1 1 d . .
H4S1 H 0.8104 1.1013 0.7342 0.136 Uiso 1 1 calc R U
H4S2 H 0.8470 1.1071 0.7796 0.136 Uiso 1 1 calc R U
H4S3 H 0.7887 1.1489 0.7709 0.136 Uiso 1 1 calc R U
N3S N 0.6299(11) 0.5858(10) 0.4596(8) 0.116(6) Uani 1 1 d . .
C5S C 0.5888(11) 0.5512(9) 0.4528(6) 0.088(6) Uani 1 1 d . .
C6S C 0.5423(7) 0.5124(8) 0.4449(6) 0.075(4) Uani 1 1 d . .
H6S1 H 0.5582 0.4709 0.4419 0.113 Uiso 1 1 calc R U
H6S2 H 0.5215 0.5242 0.4177 0.113 Uiso 1 1 calc R U
H6S3 H 0.5134 0.5138 0.4696 0.113 Uiso 1 1 calc R U

loop_
_atom_site_aniso_label
_atom_site_aniso_U_11
_atom_site_aniso_U_22
_atom_site_aniso_U_33
_atom_site_aniso_U_23
_atom_site_aniso_U_13
_atom_site_aniso_U_12
Fe1A 0.0397(8) 0.0506(9) 0.0417(9) 0.0027(7) 0.0011(7) 0.0037(7)
O1A 0.056(4) 0.076(5) 0.033(4) 0.000(3) -0.003(3) 0.007(4)
O2A 0.050(4) 0.039(3) 0.036(4) 0.000(3) 0.001(3) -0.007(3)
O3A 0.074(5) 0.062(5) 0.061(6) -0.023(4) -0.003(4) -0.018(4)
O4A 0.060(4) 0.057(4) 0.041(4) -0.019(3) 0.009(3) -0.008(4)
O5A 0.071(5) 0.079(6) 0.041(5) 0.016(4) -0.004(4) 0.005(4)
O6A 0.065(6) 0.209(16) 0.048(6) 0.023(8) 0.000(5) 0.054(8)
O7A 0.050(4) 0.067(5) 0.029(4) -0.003(3) 0.007(3) 0.006(3)
O8A 0.060(4) 0.038(3) 0.035(4) 0.001(3) 0.005(3) 0.002(3)
O9A 0.051(4) 0.080(6) 0.054(5) -0.007(4) 0.003(4) 0.008(4)
O10A 0.064(5) 0.060(5) 0.052(5) -0.002(4) -0.004(4) -0.007(4)
O11A 0.082(6) 0.078(6) 0.047(5) -0.005(4) -0.004(4) 0.029(5)
O12A 0.097(7) 0.103(7) 0.011(3) 0.004(4) 0.008(4) 0.016(5)
N1A 0.053(5) 0.038(4) 0.027(4) -0.001(3) 0.003(3) 0.008(3)
N2A 0.050(4) 0.031(3) 0.021(4) -0.008(3) 0.001(3) -0.003(3)
N3A 0.059(5) 0.042(4) 0.038(5) -0.003(4) 0.009(4) -0.014(4)
N4A 0.051(5) 0.041(4) 0.043(5) -0.011(4) 0.012(4) -0.005(4)
N5A 0.033(4) 0.055(5) 0.027(4) 0.002(3) 0.005(3) 0.000(3)
N6A 0.048(4) 0.046(4) 0.027(4) -0.003(3) -0.001(3) 0.000(3)
N7A 0.044(4) 0.040(4) 0.029(4) 0.004(3) -0.005(3) -0.004(3)
N8A 0.066(5) 0.035(4) 0.025(4) 0.006(3) -0.013(4) -0.008(4)
C1A 0.047(5) 0.045(5) 0.043(6) 0.000(4) 0.004(4) 0.004(4)
C2A 0.058(7) 0.053(6) 0.059(7) 0.006(5) -0.003(5) 0.014(5)
C3A 0.054(6) 0.058(6) 0.053(7) 0.007(5) 0.001(5) 0.009(5)
C4A 0.043(5) 0.053(6) 0.069(8) -0.009(5) 0.005(5) 0.009(5)
C5A 0.047(5) 0.036(5) 0.056(6) -0.003(4) 0.017(5) 0.003(4)
C6A 0.037(5) 0.064(6) 0.028(5) 0.004(4) 0.003(4) -0.003(4)
C7A 0.048(6) 0.061(6) 0.040(6) -0.002(5) -0.004(4) -0.010(5)
C8A 0.045(5) 0.055(6) 0.050(6) 0.012(5) -0.003(5) -0.007(4)
C9A 0.032(5) 0.083(8) 0.048(6) 0.012(6) -0.007(4) -0.001(5)
C10A 0.040(5) 0.068(7) 0.047(6) 0.006(5) -0.011(5) 0.005(5)
C11A 0.046(5) 0.042(5) 0.037(6) 0.003(4) 0.005(4) 0.000(4)
C12A 0.044(5) 0.036(4) 0.027(4) -0.009(3) -0.001(4) -0.006(4)
C13A 0.040(5) 0.037(4) 0.022(4) 0.000(3) 0.003(3) -0.005(4)
C14A 0.053(6) 0.036(5) 0.042(6) -0.014(4) -0.005(4) -0.010(4)
C15A 0.065(7) 0.045(5) 0.034(5) -0.008(4) -0.006(5) 0.005(5)
C16A 0.093(10) 0.102(11) 0.055(8) -0.038(8) 0.032(8) -0.029(9)
C17A 0.066(7) 0.052(6) 0.049(7) 0.003(5) -0.006(5) -0.014(5)
C18A 0.054(7) 0.088(9) 0.035(6) -0.002(6) -0.008(5) -0.004(6)
C19A 0.16(3) 0.39(6) 0.073(14) 0.10(3) 0.030(16) 0.18(4)
C20A 0.049(5) 0.039(5) 0.029(5) 0.000(4) -0.004(4) -0.005(4)
C21A 0.052(6) 0.045(5) 0.037(5) -0.004(4) 0.003(4) -0.010(4)
C22A 0.049(5) 0.040(5) 0.050(6) -0.014(4) 0.011(5) -0.011(4)
C23A 0.060(6) 0.045(5) 0.044(6) -0.006(4) 0.016(5) -0.007(5)
C24A 0.046(5) 0.053(6) 0.041(6) -0.017(5) 0.014(4) -0.008(4)
C25A 0.046(5) 0.043(5) 0.059(7) -0.005(5) 0.003(5) -0.009(4)
C26A 0.061(7) 0.050(6) 0.054(7) -0.001(5) 0.003(5) -0.009(5)
C27A 0.076(8) 0.071(8) 0.049(7) -0.001(6) 0.001(6) -0.006(6)
C28A 0.104(12) 0.063(8) 0.061(9) 0.010(6) -0.003(8) 0.012(8)
C29A 0.079(10) 0.058(8) 0.107(14) -0.004(8) -0.024(10) 0.016(7)
C30A 0.057(7) 0.068(8) 0.091(11) -0.001(7) -0.013(7) -0.004(6)
C31A 0.070(7) 0.048(6) 0.042(6) -0.008(5) 0.006(5) -0.019(5)
C32A 0.086(9) 0.068(8) 0.053(7) 0.004(6) -0.014(6) -0.042(7)
C33A 0.114(13) 0.064(8) 0.063(9) 0.009(7) -0.019(8) -0.030(8)
C34A 0.065(8) 0.089(11) 0.102(14) 0.005(9) -0.007(8) -0.032(8)
C35A 0.058(7) 0.075(9) 0.083(10) -0.013(8) -0.011(7) -0.001(6)
C36A 0.052(6) 0.061(7) 0.067(8) -0.007(6) 0.002(6) -0.011(5)
C37A 0.066(7) 0.046(6) 0.067(8) -0.012(5) 0.026(6) -0.007(5)
C38A 0.110(12) 0.073(9) 0.054(8) -0.011(7) 0.041(8) -0.008(8)
C39A 0.16(2) 0.071(10) 0.099(15) -0.016(9) 0.086(15) -0.018(11)
C40A 0.18(2) 0.069(10) 0.15(2) -0.048(13) 0.13(2) -0.053(13)
C41A 0.081(10) 0.054(8) 0.14(2) -0.012(10) 0.043(11) -0.010(7)
C42A 0.066(9) 0.061(8) 0.133(16) -0.033(9) 0.043(10) -0.009(6)
C43A 0.032(4) 0.045(5) 0.040(5) -0.003(4) -0.001(4) 0.001(4)
C44A 0.029(4) 0.042(5) 0.032(5) -0.004(4) 0.001(3) 0.002(3)
C45A 0.037(4) 0.036(4) 0.030(5) -0.004(4) 0.000(3) 0.003(3)
C46A 0.054(6) 0.057(6) 0.024(5) -0.005(4) 0.000(4) -0.008(5)
C47A 0.047(6) 0.054(6) 0.049(6) 0.005(5) -0.001(5) -0.004(5)
C48A 0.064(8) 0.111(12) 0.056(8) 0.009(8) -0.008(6) -0.034(8)
C49A 0.068(7) 0.054(6) 0.023(5) -0.007(4) 0.002(4) 0.008(5)
C50A 0.059(6) 0.071(7) 0.017(5) -0.007(4) 0.007(4) 0.011(5)
C51A 0.115(14) 0.161(19) 0.039(8) 0.041(10) -0.007(8) 0.027(13)
C52A 0.043(5) 0.034(4) 0.033(5) -0.004(4) 0.000(4) 0.003(4)
C53A 0.050(5) 0.045(5) 0.026(5) 0.003(4) -0.006(4) -0.001(4)
C54A 0.062(6) 0.043(5) 0.021(4) -0.002(4) -0.009(4) -0.010(4)
C55A 0.057(6) 0.045(5) 0.030(5) 0.008(4) -0.010(4) -0.003(4)
C56A 0.052(6) 0.032(4) 0.047(6) 0.004(4) -0.013(4) -0.011(4)
C57A 0.073(7) 0.040(5) 0.032(5) 0.004(4) -0.006(5) -0.001(5)
C58A 0.064(7) 0.055(6) 0.052(7) 0.011(5) 0.002(5) -0.012(5)
C59A 0.074(9) 0.069(9) 0.081(10) 0.024(7) -0.006(7) -0.017(7)
C60A 0.085(9) 0.061(8) 0.058(8) 0.008(6) -0.023(7) -0.022(7)
C61A 0.070(7) 0.046(6) 0.058(7) 0.005(5) -0.007(6) -0.011(5)
C62A 0.069(7) 0.040(5) 0.052(7) 0.003(5) -0.020(5) 0.002(5)
C63A 0.042(5) 0.048(5) 0.052(6) 0.000(5) -0.014(5) -0.002(4)
C64A 0.061(7) 0.050(6) 0.059(7) 0.006(5) -0.008(6) -0.007(5)
C65A 0.054(7) 0.068(8) 0.097(12) 0.001(7) -0.026(7) -0.010(6)
C66A 0.065(8) 0.056(7) 0.087(11) 0.014(7) -0.024(7) -0.008(6)
C67A 0.068(8) 0.063(8) 0.068(9) 0.005(6) -0.038(7) -0.015(6)
C68A 0.071(8) 0.042(5) 0.062(8) 0.004(5) -0.026(6) -0.002(5)
C69A 0.060(6) 0.033(5) 0.055(7) -0.003(4) 0.003(5) -0.006(4)
C70A 0.065(7) 0.051(6) 0.033(5) 0.001(4) -0.006(5) 0.004(5)
C71A 0.113(12) 0.051(7) 0.052(8) 0.005(5) 0.025(8) 0.005(7)
C72A 0.097(11) 0.079(9) 0.049(8) -0.004(6) 0.018(7) 0.007(8)
C73A 0.090(10) 0.073(8) 0.045(7) -0.008(6) 0.003(6) 0.008(7)
C74A 0.070(8) 0.060(7) 0.055(8) -0.008(6) -0.005(6) 0.004(6)
Fe1B 0.0464(9) 0.0431(8) 0.0686(12) -0.0057(8) 0.0072(8) -0.0102(7)
O1B 0.110(9) 0.076(7) 0.069(8) -0.013(5) -0.003(6) -0.016(6)
O2B 0.034(3) 0.055(4) 0.040(4) 0.000(3) 0.000(3) -0.002(3)
O3B 0.070(5) 0.055(4) 0.044(4) 0.011(3) 0.022(4) 0.018(4)
O4B 0.049(4) 0.057(4) 0.044(4) 0.018(3) 0.011(3) 0.008(3)
O5B 0.068(5) 0.063(5) 0.047(5) 0.000(4) -0.013(4) 0.002(4)
O6B 0.070(5) 0.050(4) 0.063(6) 0.011(4) -0.018(4) -0.013(4)
O7B 0.075(5) 0.054(4) 0.044(5) 0.003(3) 0.021(4) -0.014(4)
O8B 0.058(5) 0.055(4) 0.057(5) -0.001(4) 0.024(4) 0.005(3)
O9B 0.074(7) 0.079(7) 0.136(12) -0.033(7) 0.007(7) 0.027(6)
O10B 0.086(6) 0.045(4) 0.064(6) -0.003(4) 0.008(5) -0.008(4)
O11B 0.078(6) 0.078(6) 0.063(6) -0.008(5) 0.007(5) -0.011(5)
O12B 0.110(9) 0.086(7) 0.069(7) 0.004(6) 0.017(6) -0.011(6)
N1B 0.041(4) 0.049(5) 0.050(5) -0.004(4) 0.013(4) -0.007(4)
N2B 0.026(3) 0.055(5) 0.039(5) -0.002(4) 0.008(3) -0.001(3)
N3B 0.036(4) 0.064(6) 0.051(6) -0.008(4) 0.000(4) 0.008(4)
N4B 0.050(5) 0.051(5) 0.061(6) 0.009(4) 0.004(4) 0.005(4)
N5B 0.054(5) 0.033(4) 0.037(4) -0.006(3) 0.013(4) -0.003(3)
N6B 0.043(4) 0.053(5) 0.040(5) -0.010(4) 0.012(4) -0.005(4)
N7B 0.056(5) 0.041(4) 0.031(4) -0.006(3) -0.008(4) 0.000(4)
N8B 0.043(4) 0.057(5) 0.022(4) -0.007(3) 0.005(3) -0.004(4)
C1B 0.034(5) 0.077(8) 0.061(8) -0.014(6) -0.003(5) -0.010(5)
C2B 0.045(6) 0.069(8) 0.114(14) -0.001(8) -0.010(7) -0.008(6)
C3B 0.049(6) 0.064(8) 0.098(12) 0.014(8) -0.005(7) -0.015(5)
C4B 0.069(8) 0.051(7) 0.094(12) 0.009(7) 0.012(8) -0.023(6)
C5B 0.042(6) 0.064(7) 0.071(9) -0.003(6) 0.008(5) -0.014(5)
C6B 0.050(6) 0.041(5) 0.057(7) 0.000(5) 0.017(5) -0.002(4)
C7B 0.058(6) 0.046(6) 0.058(7) -0.013(5) 0.007(5) -0.008(5)
C8B 0.068(8) 0.054(7) 0.078(10) -0.029(7) -0.005(7) 0.001(6)
C9B 0.082(9) 0.045(6) 0.081(10) -0.019(6) 0.012(7) -0.011(6)
C10B 0.067(7) 0.042(6) 0.077(9) -0.001(6) 0.004(6) -0.005(5)
C11B 0.048(6) 0.057(7) 0.078(10) -0.005(6) -0.012(6) -0.007(5)
C12B 0.037(5) 0.052(6) 0.039(5) 0.002(4) 0.004(4) -0.006(4)
C13B 0.030(4) 0.053(5) 0.037(5) -0.006(4) 0.003(4) 0.000(4)
C14B 0.029(4) 0.064(6) 0.028(5) 0.000(4) 0.010(3) 0.001(4)
C15B 0.047(5) 0.054(6) 0.027(5) 0.011(4) 0.001(4) -0.006(4)
C16B 0.069(8) 0.078(8) 0.048(7) 0.029(6) 0.015(6) 0.011(6)
C17B 0.039(5) 0.056(6) 0.031(5) 0.007(4) 0.000(4) 0.003(4)
C18B 0.057(6) 0.060(7) 0.040(6) 0.000(5) -0.004(5) 0.012(5)
C19B 0.111(13) 0.064(8) 0.101(14) 0.002(8) -0.053(11) -0.023(8)
C20B 0.035(5) 0.059(6) 0.034(5) 0.000(4) 0.003(4) 0.011(4)
C21B 0.032(5) 0.062(6) 0.052(6) 0.001(5) 0.006(4) 0.009(4)
C22B 0.049(6) 0.057(6) 0.045(6) 0.001(5) 0.003(5) 0.013(5)
C23B 0.047(6) 0.060(7) 0.067(8) 0.003(6) 0.005(5) 0.004(5)
C24B 0.051(6) 0.061(6) 0.048(7) -0.002(5) 0.009(5) 0.015(5)
C25B 0.059(7) 0.052(6) 0.067(8) 0.000(5) 0.006(6) 0.010(5)
C26B 0.056(7) 0.076(9) 0.098(12) 0.010(8) 0.015(8) 0.014(6)
C27B 0.056(8) 0.059(8) 0.132(18) 0.008(9) 0.007(9) 0.015(6)
C28B 0.057(8) 0.070(9) 0.15(2) 0.035(11) -0.011(10) -0.004(7)
C29B 0.054(7) 0.065(8) 0.146(18) 0.034(10) -0.016(9) -0.003(7)
C30B 0.066(7) 0.058(7) 0.066(9) 0.011(6) -0.015(6) 0.007(6)
C31B 0.041(6) 0.078(8) 0.074(9) -0.008(7) 0.011(6) 0.005(5)
C32B 0.089(10) 0.096(11) 0.061(9) 0.017(8) -0.002(8) -0.008(9)
C33B 0.118(16) 0.133(18) 0.063(11) 0.013(12) 0.008(10) -0.016(13)
C34B 0.102(14) 0.18(3) 0.052(11) -0.028(14) 0.023(9) -0.005(15)
C35B 0.082(10) 0.126(15) 0.062(11) -0.041(11) 0.024(8) 0.002(9)
C36B 0.074(9) 0.099(12) 0.085(12) -0.020(10) 0.004(8) 0.005(8)
C37B 0.054(6) 0.070(7) 0.064(9) 0.018(6) -0.004(6) 0.009(6)
C38B 0.063(7) 0.085(9) 0.049(7) 0.017(6) -0.001(6) 0.001(6)
C39B 0.109(13) 0.076(10) 0.090(13) 0.026(9) -0.022(11) -0.004(9)
C40B 0.075(9) 0.065(8) 0.080(10) 0.011(7) -0.006(8) -0.004(7)
C41B 0.082(11) 0.063(9) 0.18(3) -0.011(12) -0.010(13) 0.009(8)
C42B 0.067(8) 0.071(9) 0.101(13) -0.004(8) 0.006(8) 0.012(7)
C43B 0.048(5) 0.045(5) 0.046(6) 0.003(4) 0.004(4) -0.013(4)
C44B 0.054(6) 0.045(5) 0.032(5) -0.007(4) 0.010(4) -0.009(4)
C45B 0.042(5) 0.049(5) 0.037(5) -0.002(4) -0.003(4) -0.008(4)
C46B 0.044(6) 0.066(7) 0.064(8) -0.017(6) 0.018(5) -0.001(5)
C47B 0.065(8) 0.073(9) 0.072(9) -0.017(7) 0.004(7) 0.013(7)
C48B 0.119(14) 0.049(7) 0.088(12) -0.016(7) 0.002(10) -0.014(8)
C49B 0.074(9) 0.070(8) 0.075(10) -0.020(7) 0.032(7) -0.020(7)
C50B 0.068(7) 0.048(6) 0.065(8) -0.010(6) 0.016(6) -0.001(5)
C51B 0.15(2) 0.119(15) 0.053(10) 0.015(10) -0.001(11) 0.034(14)
C52B 0.050(6) 0.040(5) 0.040(6) 0.001(4) 0.011(4) -0.004(4)
C53B 0.044(5) 0.043(5) 0.037(5) -0.003(4) 0.008(4) -0.003(4)
C54B 0.040(5) 0.062(6) 0.025(5) -0.008(4) 0.001(4) 0.001(4)
C55B 0.046(5) 0.055(6) 0.032(5) -0.004(4) -0.008(4) 0.004(4)
C56B 0.037(5) 0.065(7) 0.041(6) -0.012(5) 0.003(4) -0.003(4)
C57B 0.035(5) 0.066(7) 0.055(7) -0.010(5) 0.004(4) -0.015(5)
C58B 0.056(7) 0.057(7) 0.092(11) -0.027(7) -0.008(7) 0.010(5)
C59B 0.064(8) 0.097(11) 0.090(12) -0.027(9) -0.025(8) 0.008(8)
C60B 0.041(6) 0.096(10) 0.076(10) -0.032(8) 0.000(6) -0.003(6)
C61B 0.060(8) 0.097(11) 0.066(9) -0.019(8) -0.002(7) -0.013(7)
C62B 0.052(6) 0.073(8) 0.053(7) -0.008(6) 0.005(5) -0.015(6)
C63B 0.047(5) 0.054(6) 0.039(6) -0.013(5) -0.004(4) -0.004(4)
C64B 0.055(6) 0.040(5) 0.039(5) -0.005(4) -0.001(4) -0.003(4)
C65B 0.055(6) 0.047(6) 0.044(6) -0.006(4) -0.006(5) 0.010(5)
C66B 0.057(6) 0.057(6) 0.029(5) -0.010(4) -0.005(4) 0.010(5)
C67B 0.050(6) 0.073(7) 0.044(6) -0.020(5) 0.002(5) 0.014(5)
C68B 0.046(5) 0.063(6) 0.039(6) -0.010(5) 0.001(4) -0.002(5)
C69B 0.041(5) 0.056(6) 0.052(7) 0.007(5) 0.005(4) -0.020(4)
C70B 0.049(6) 0.075(8) 0.044(6) -0.005(5) 0.006(5) -0.016(5)
C71B 0.072(8) 0.086(9) 0.039(6) 0.012(6) -0.006(6) -0.011(7)
C72B 0.057(7) 0.092(10) 0.050(7) 0.011(7) -0.002(5) -0.011(6)
C73B 0.090(9) 0.069(8) 0.043(7) 0.010(6) -0.005(6) -0.021(7)
C74B 0.049(6) 0.061(7) 0.068(8) 0.003(6) -0.003(5) -0.012(5)
N1S 0.159(18) 0.074(10) 0.122(18) 0.003(10) -0.018(14) -0.026(10)
C1S 0.096(11) 0.060(8) 0.066(10) 0.014(7) -0.001(8) -0.004(7)
C2S 0.22(3) 0.090(13) 0.099(17) 0.019(12) 0.015(19) 0.053(17)
N2S 0.26(4) 0.122(17) 0.15(3) 0.000(17) 0.08(3) -0.01(2)
C3S 0.126(17) 0.128(18) 0.094(16) -0.030(13) 0.037(13) -0.045(14)
C4S 0.085(11) 0.050(7) 0.136(18) -0.011(9) -0.022(11) 0.003(7)
N3S 0.128(15) 0.098(12) 0.124(17) 0.008(11) -0.035(13) -0.001(11)
C5S 0.131(17) 0.077(10) 0.056(9) -0.002(7) -0.005(9) 0.039(12)
C6S 0.069(8) 0.083(10) 0.074(10) 0.009(8) -0.003(7) 0.002(7)

loop_
_atom_type_symbol
_atom_type_description
_atom_type_scat_dispersion_real
_atom_type_scat_dispersion_imag
_atom_type_scat_source
C C 0.0181 0.0091 'International Tables Vol C Tables 4.2.6.8 and 6.1.1.4'
H H 0.0000 0.0000 'International Tables Vol C Tables 4.2.6.8 and 6.1.1.4'
N N 0.0311 0.0180 'International Tables Vol C Tables 4.2.6.8 and 6.1.1.4'
O O 0.0492 0.0322 'International Tables Vol C Tables 4.2.6.8 and 6.1.1.4'
Fe Fe -1.1336 3.1974 'International Tables Vol C Tables 4.2.6.8 and 6.1.1.4'

loop_
_geom_angle_atom_site_label_1
_geom_angle_atom_site_label_2
_geom_angle_atom_site_label_3
_geom_angle
C1A Fe1A C10A 160.8(4)
C1A Fe1A C3A 69.3(5)
C10A Fe1A C3A 121.9(5)
C1A Fe1A C6A 124.3(4)
C10A Fe1A C6A 40.3(4)
C3A Fe1A C6A 158.6(5)
C1A Fe1A C5A 40.6(5)
C10A Fe1A C5A 124.9(5)
C3A Fe1A C5A 69.3(5)
C6A Fe1A C5A 109.1(4)
C1A Fe1A C9A 156.0(5)
C10A Fe1A C9A 41.8(5)
C3A Fe1A C9A 104.7(5)
C6A Fe1A C9A 69.5(4)
C5A Fe1A C9A 160.9(5)
C1A Fe1A C2A 41.5(5)
C10A Fe1A C2A 157.1(5)
C3A Fe1A C2A 41.9(5)
C6A Fe1A C2A 159.1(5)
C5A Fe1A C2A 69.9(5)
C9A Fe1A C2A 118.5(5)
C1A Fe1A C8A 120.7(5)
C10A Fe1A C8A 68.8(5)
C3A Fe1A C8A 121.6(5)
C6A Fe1A C8A 68.4(4)
C5A Fe1A C8A 157.2(4)
C9A Fe1A C8A 41.3(5)
C2A Fe1A C8A 104.1(5)
C1A Fe1A C7A 107.5(4)
C10A Fe1A C7A 68.0(5)
C3A Fe1A C7A 158.6(5)
C6A Fe1A C7A 40.3(5)
C5A Fe1A C7A 122.8(4)
C9A Fe1A C7A 69.2(5)
C2A Fe1A C7A 121.6(5)
C8A Fe1A C7A 40.6(5)
C1A Fe1A C4A 69.4(5)
C10A Fe1A C4A 107.9(5)
C3A Fe1A C4A 41.0(5)
C6A Fe1A C4A 123.5(5)
C5A Fe1A C4A 41.7(4)
C9A Fe1A C4A 122.1(5)
C2A Fe1A C4A 70.4(6)
C8A Fe1A C4A 158.7(5)
C7A Fe1A C4A 159.4(5)
C15A O4A C16A 116.5(9)
C18A O6A C19A 114.7(16)
C47A O10A C48A 115.9(11)
C50A O12A C51A 112.3(12)
C11A N1A C12A 119.7(8)
C11A N1A H1A 120.1
C12A N1A H1A 120.1
C13A N2A C14A 120.6(8)
C13A N2A H2AB 119.7
C14A N2A H2AB 119.7
C23A N3A C21A 105.8(9)
C23A N4A C22A 106.8(8)
C23A N4A C24A 124.8(9)
C22A N4A C24A 127.6(9)
C43A N5A C44A 118.2(8)
C43A N5A H5AB 120.9
C44A N5A H5AB 120.9
C45A N6A C46A 120.8(9)
C45A N6A H6AA 119.6
C46A N6A H6AA 119.6
C55A N7A C53A 104.6(8)
C55A N8A C54A 107.3(8)
C55A N8A C56A 128.6(8)
C54A N8A C56A 123.4(8)
C5A C1A C2A 111.1(10)
C5A C1A C11A 127.8(10)
C2A C1A C11A 121.0(11)
C5A C1A Fe1A 70.9(6)
C2A C1A Fe1A 71.2(7)
C11A C1A Fe1A 121.9(7)
C1A C2A C3A 104.4(11)
C1A C2A Fe1A 67.3(7)
C3A C2A Fe1A 68.1(7)
C1A C2A H2AA 127.8
C3A C2A H2AA 127.8
Fe1A C2A H2AA 127.8
C4A C3A C2A 110.7(10)
C4A C3A Fe1A 71.7(7)
C2A C3A Fe1A 70.0(7)
C4A C3A H3AA 124.7
C2A C3A H3AA 124.7
Fe1A C3A H3AA 124.7
C3A C4A C5A 105.1(11)
C3A C4A Fe1A 67.4(7)
C5A C4A Fe1A 67.3(6)
C3A C4A H4AA 127.4
C5A C4A H4AA 127.4
Fe1A C4A H4AA 127.4
C1A C5A C4A 108.6(11)
C1A C5A Fe1A 68.5(7)
C4A C5A Fe1A 71.0(7)
C1A C5A H5AA 125.7
C4A C5A H5AA 125.7
Fe1A C5A H5AA 125.7
C10A C6A C7A 108.7(10)
C10A C6A C43A 123.6(10)
C7A C6A C43A 127.6(10)
C10A C6A Fe1A 69.6(7)
C7A C6A Fe1A 70.8(7)
C43A C6A Fe1A 122.6(8)
C6A C7A C8A 108.3(11)
C6A C7A Fe1A 68.9(7)
C8A C7A Fe1A 69.7(7)
C6A C7A H7AA 125.8
C8A C7A H7AA 125.8
Fe1A C7A H7AA 125.8
C7A C8A C9A 108.5(11)
C7A C8A Fe1A 69.7(7)
C9A C8A Fe1A 69.2(7)
C7A C8A H8AA 125.7
C9A C8A H8AA 125.7
Fe1A C8A H8AA 125.7
C8A C9A C10A 105.1(9)
C8A C9A Fe1A 69.5(6)
C10A C9A Fe1A 68.1(6)
C8A C9A H9AA 127.4
C10A C9A H9AA 127.4
Fe1A C9A H9AA 127.4
C6A C10A C9A 109.4(11)
C6A C10A Fe1A 70.1(7)
C9A C10A Fe1A 70.1(7)
C6A C10A H10A 125.3
C9A C10A H10A 125.3
Fe1A C10A H10A 125.3
O1A C11A N1A 120.8(10)
O1A C11A C1A 122.8(10)
N1A C11A C1A 116.5(9)
N1A C12A C20A 110.7(8)
N1A C12A C13A 110.3(8)
C20A C12A C13A 109.2(8)
N1A C12A H12A 108.9
C20A C12A H12A 108.9
C13A C12A H12A 108.9
O2A C13A N2A 123.2(8)
O2A C13A C12A 121.0(8)
N2A C13A C12A 115.7(8)
N2A C14A C15A 111.2(9)
N2A C14A C17A 112.2(9)
C15A C14A C17A 110.9(10)
N2A C14A H14A 107.4
C15A C14A H14A 107.4
C17A C14A H14A 107.4
O3A C15A O4A 123.8(11)
O3A C15A C14A 121.5(11)
O4A C15A C14A 114.6(9)
O4A C16A H16A 109.5
O4A C16A H16B 109.5
H16A C16A H16B 109.5
O4A C16A H16C 109.5
H16A C16A H16C 109.5
H16B C16A H16C 109.5
C18A C17A C14A 110.1(10)
C18A C17A H17A 109.6
C14A C17A H17A 109.6
C18A C17A H17B 109.6
C14A C17A H17B 109.6
H17A C17A H17B 108.2
O5A C18A O6A 124.3(14)
O5A C18A C17A 124.6(13)
O6A C18A C17A 111.0(12)
O6A C19A H19A 109.5
O6A C19A H19B 109.5
H19A C19A H19B 109.5
O6A C19A H19C 109.5
H19A C19A H19C 109.5
H19B C19A H19C 109.5
C21A C20A C12A 110.0(8)
C21A C20A H20A 109.7
C12A C20A H20A 109.7
C21A C20A H20B 109.7
C12A C20A H20B 109.7
H20A C20A H20B 108.2
C22A C21A N3A 109.8(9)
C22A C21A C20A 129.6(10)
N3A C21A C20A 119.4(9)
C21A C22A N4A 106.7(10)
C21A C22A H22A 126.6
N4A C22A H22A 126.6
N3A C23A N4A 110.9(9)
N3A C23A H23A 124.6
N4A C23A H23A 124.6
N4A C24A C31A 108.4(9)
N4A C24A C25A 107.5(9)
C31A C24A C25A 112.1(9)
N4A C24A C37A 106.6(8)
C31A C24A C37A 112.6(10)
C25A C24A C37A 109.4(10)
C26A C25A C30A 116.1(13)
C26A C25A C24A 118.8(10)
C30A C25A C24A 124.8(12)
C27A C26A C25A 123.4(13)
C27A C26A H26A 118.3
C25A C26A H26A 118.3
C26A C27A C28A 120.1(14)
C26A C27A H27A 120.0
C28A C27A H27A 120.0
C29A C28A C27A 117.8(15)
C29A C28A H28A 121.1
C27A C28A H28A 121.1
C28A C29A C30A 123.0(15)
C28A C29A H29A 118.5
C30A C29A H29A 118.5
C25A C30A C29A 119.4(15)
C25A C30A H30A 120.3
C29A C30A H30A 120.3
C36A C31A C32A 117.9(13)
C36A C31A C24A 122.0(10)
C32A C31A C24A 120.0(12)
C33A C32A C31A 119.1(16)
C33A C32A H32A 120.5
C31A C32A H32A 120.5
C34A C33A C32A 121.8(15)
C34A C33A H33A 119.1
C32A C33A H33A 119.1
C33A C34A C35A 117.2(15)
C33A C34A H34A 121.4
C35A C34A H34A 121.4
C34A C35A C36A 120.7(15)
C34A C35A H35A 119.6
C36A C35A H35A 119.6
C31A C36A C35A 122.4(13)
C31A C36A H36A 118.8
C35A C36A H36A 118.8
C42A C37A C38A 119.2(14)
C42A C37A C24A 122.2(14)
C38A C37A C24A 118.6(13)
C37A C38A C39A 118(2)
C37A C38A H38A 121.0
C39A C38A H38A 121.0
C40A C39A C38A 121(2)
C40A C39A H39A 119.4
C38A C39A H39A 119.4
C41A C40A C39A 120.7(17)
C41A C40A H40A 119.7
C39A C40A H40A 119.7
C40A C41A C42A 120(2)
C40A C41A H41A 119.9
C42A C41A H41A 119.9
C37A C42A C41A 120(2)
C37A C42A H42A 119.9
C41A C42A H42A 119.9
O7A C43A N5A 120.6(9)
O7A C43A C6A 120.4(9)
N5A C43A C6A 119.0(9)
N5A C44A C45A 110.4(8)
N5A C44A C52A 108.6(8)
C45A C44A C52A 110.3(7)
N5A C44A H44A 109.2
C45A C44A H44A 109.2
C52A C44A H44A 109.2
O8A C45A N6A 122.9(9)
O8A C45A C44A 122.4(9)
N6A C45A C44A 114.6(8)
N6A C46A C47A 112.5(9)
N6A C46A C49A 111.7(9)
C47A C46A C49A 113.6(10)
N6A C46A H46A 106.2
C47A C46A H46A 106.2
C49A C46A H46A 106.2
O9A C47A O10A 127.1(11)
O9A C47A C46A 123.4(11)
O10A C47A C46A 109.5(10)
O10A C48A H48A 109.5
O10A C48A H48B 109.5
H48A C48A H48B 109.5
O10A C48A H48C 109.5
H48A C48A H48C 109.5
H48B C48A H48C 109.5
C50A C49A C46A 112.9(9)
C50A C49A H49A 109.0
C46A C49A H49A 109.0
C50A C49A H49B 109.0
C46A C49A H49B 109.0
H49A C49A H49B 107.8
O11A C50A O12A 123.0(11)
O11A C50A C49A 126.9(10)
O12A C50A C49A 109.8(9)
O12A C51A H51A 109.5
O12A C51A H51B 109.5
H51A C51A H51B 109.5
O12A C51A H51C 109.5
H51A C51A H51C 109.5
H51B C51A H51C 109.5
C53A C52A C44A 112.0(8)
C53A C52A H52A 109.2
C44A C52A H52A 109.2
C53A C52A H52B 109.2
C44A C52A H52B 109.2
H52A C52A H52B 107.9
C54A C53A N7A 111.1(9)
C54A C53A C52A 127.1(9)
N7A C53A C52A 121.6(9)
C53A C54A N8A 105.3(8)
C53A C54A H54A 127.4
N8A C54A H54A 127.4
N7A C55A N8A 111.6(9)
N7A C55A H55A 124.2
N8A C55A H55A 124.2
N8A C56A C69A 103.8(8)
N8A C56A C57A 108.6(8)
C69A C56A C57A 113.2(9)
N8A C56A C63A 108.5(9)
C69A C56A C63A 114.4(10)
C57A C56A C63A 108.0(9)
C62A C57A C58A 120.2(11)
C62A C57A C56A 121.6(11)
C58A C57A C56A 118.2(10)
C59A C58A C57A 118.4(14)
C59A C58A H58A 120.8
C57A C58A H58A 120.8
C60A C59A C58A 121.1(16)
C60A C59A H59A 119.5
C58A C59A H59A 119.5
C59A C60A C61A 120.3(13)
C59A C60A H60A 119.9
C61A C60A H60A 119.9
C60A C61A C62A 120.2(13)
C60A C61A H61A 119.9
C62A C61A H61A 119.9
C57A C62A C61A 119.8(13)
C57A C62A H62A 120.1
C61A C62A H62A 120.1
C64A C63A C68A 119.4(11)
C64A C63A C56A 124.6(10)
C68A C63A C56A 116.0(10)
C63A C64A C65A 119.3(13)
C63A C64A H64A 120.4
C65A C64A H64A 120.4
C66A C65A C64A 120.8(15)
C66A C65A H65A 119.6
C64A C65A H65A 119.6
C67A C66A C65A 119.4(13)
C67A C66A H66A 120.3
C65A C66A H66A 120.3
C66A C67A C68A 120.6(12)
C66A C67A H67A 119.7
C68A C67A H67A 119.7
C67A C68A C63A 120.4(12)
C67A C68A H68A 119.8
C63A C68A H68A 119.8
C74A C69A C70A 117.4(12)
C74A C69A C56A 120.2(11)
C70A C69A C56A 122.2(11)
C71A C70A C69A 120.7(13)
C71A C70A H70A 119.7
C69A C70A H70A 119.7
C70A C71A C72A 120.7(14)
C70A C71A H71A 119.6
C72A C71A H71A 119.6
C73A C72A C71A 118.5(15)
C73A C72A H72A 120.7
C71A C72A H72A 120.7
C72A C73A C74A 120.6(16)
C72A C73A H73A 119.7
C74A C73A H73A 119.7
C73A C74A C69A 121.9(14)
C73A C74A H74A 119.1
C69A C74A H74A 119.1
C1B Fe1B C6B 124.4(5)
C1B Fe1B C7B 107.2(5)
C6B Fe1B C7B 40.7(5)
C1B Fe1B C3B 68.6(6)
C6B Fe1B C3B 156.9(6)
C7B Fe1B C3B 161.0(7)
C1B Fe1B C2B 39.5(6)
C6B Fe1B C2B 160.5(6)
C7B Fe1B C2B 124.3(7)
C3B Fe1B C2B 41.0(7)
C1B Fe1B C4B 68.2(6)
C6B Fe1B C4B 121.4(6)
C7B Fe1B C4B 156.4(5)
C3B Fe1B C4B 41.0(7)
C2B Fe1B C4B 67.9(8)
C1B Fe1B C5B 42.0(6)
C6B Fe1B C5B 106.1(5)
C7B Fe1B C5B 120.3(5)
C3B Fe1B C5B 69.8(6)
C2B Fe1B C5B 68.9(6)
C4B Fe1B C5B 40.6(5)
C1B Fe1B C10B 161.9(5)
C6B Fe1B C10B 42.5(5)
C7B Fe1B C10B 70.5(6)
C3B Fe1B C10B 119.3(6)
C2B Fe1B C10B 156.2(6)
C4B Fe1B C10B 106.3(7)
C5B Fe1B C10B 122.7(6)
C1B Fe1B C8B 121.9(6)
C6B Fe1B C8B 67.4(5)
C7B Fe1B C8B 40.3(5)
C3B Fe1B C8B 125.0(6)
C2B Fe1B C8B 109.4(7)
C4B Fe1B C8B 161.8(6)
C5B Fe1B C8B 156.9(6)
C10B Fe1B C8B 68.6(6)
C1B Fe1B C9B 156.8(6)
C6B Fe1B C9B 67.9(5)
C7B Fe1B C9B 68.3(5)
C3B Fe1B C9B 107.9(6)
C2B Fe1B C9B 123.0(6)
C4B Fe1B C9B 125.1(6)
C5B Fe1B C9B 160.3(7)
C10B Fe1B C9B 40.2(6)
C8B Fe1B C9B 40.1(7)
C15B O4B C16B 117.2(9)
C18B O6B C19B 115.2(11)
C47B O10B C48B 117.4(12)
C50B O12B C51B 116.7(15)
C11B N1B C12B 119.8(11)
C11B N1B H1BA 120.1
C12B N1B H1BA 120.1
C13B N2B C14B 117.9(8)
C13B N2B H2BB 121.1
C14B N2B H2BB 121.1
C23B N3B C21B 104.5(10)
C23B N4B C22B 106.0(10)
C23B N4B C24B 131.0(10)
C22B N4B C24B 122.9(10)
C43B N5B C44B 117.7(9)
C43B N5B H5BB 121.1
C44B N5B H5BB 121.1
C45B N6B C46B 124.4(11)
C45B N6B H6BA 117.8
C46B N6B H6BA 117.8
C55B N7B C53B 106.7(8)
C55B N8B C54B 106.8(8)
C55B N8B C56B 131.8(9)
C54B N8B C56B 121.5(8)
C2B C1B C5B 112.1(15)
C2B C1B C11B 122.4(14)
C5B C1B C11B 125.4(12)
C2B C1B Fe1B 73.8(9)
C5B C1B Fe1B 72.7(8)
C11B C1B Fe1B 120.7(8)
C1B C2B C3B 108.0(17)
C1B C2B Fe1B 66.8(8)
C3B C2B Fe1B 69.3(9)
C1B C2B H2BA 125.9
C3B C2B H2BA 125.9
Fe1B C2B H2BA 125.9
C2B C3B C4B 106.1(13)
C2B C3B Fe1B 69.7(7)
C4B C3B Fe1B 70.1(8)
C2B C3B H3BA 126.9
C4B C3B H3BA 126.9
Fe1B C3B H3BA 126.9
C5B C4B C3B 110.0(15)
C5B C4B Fe1B 69.7(8)
C3B C4B Fe1B 68.9(9)
C5B C4B H4BA 124.9
C3B C4B H4BA 124.9
Fe1B C4B H4BA 124.9
C4B C5B C1B 103.5(13)
C4B C5B Fe1B 69.7(9)
C1B C5B Fe1B 65.3(8)
C4B C5B H5BA 128.3
C1B C5B H5BA 128.3
Fe1B C5B H5BA 128.3
C7B C6B C10B 110.0(11)
C7B C6B C43B 130.3(10)
C10B C6B C43B 119.5(11)
C7B C6B Fe1B 70.2(7)
C10B C6B Fe1B 70.5(7)
C43B C6B Fe1B 121.9(8)
C6B C7B C8B 107.2(12)
C6B C7B Fe1B 69.2(7)
C8B C7B Fe1B 71.5(8)
C6B C7B H7BA 126.4
C8B C7B H7BA 126.4
Fe1B C7B H7BA 126.4
C7B C8B C9B 108.7(13)
C7B C8B Fe1B 68.2(7)
C9B C8B Fe1B 70.0(9)
C7B C8B H8BA 125.6
C9B C8B H8BA 125.6
Fe1B C8B H8BA 125.6
C8B C9B C10B 110.2(11)
C8B C9B Fe1B 70.0(8)
C10B C9B Fe1B 69.5(8)
C8B C9B H9BA 124.9
C10B C9B H9BA 124.9
Fe1B C9B H9BA 124.9
C9B C10B C6B 103.9(13)
C9B C10B Fe1B 70.2(9)
C6B C10B Fe1B 67.0(8)
C9B C10B H10B 128.0
C6B C10B H10B 128.0
Fe1B C10B H10B 128.0
O1B C11B N1B 121.9(14)
O1B C11B C1B 122.4(12)
N1B C11B C1B 115.6(13)
N1B C12B C20B 108.7(9)
N1B C12B C13B 108.7(9)
C20B C12B C13B 109.0(8)
N1B C12B H12B 110.2
C20B C12B H12B 110.2
C13B C12B H12B 110.2
O2B C13B N2B 124.3(9)
O2B C13B C12B 121.1(9)
N2B C13B C12B 114.6(9)
N2B C14B C15B 112.4(9)
N2B C14B C17B 110.6(8)
C15B C14B C17B 111.9(9)
N2B C14B H14B 107.2
C15B C14B H14B 107.2
C17B C14B H14B 107.2
O3B C15B O4B 122.5(9)
O3B C15B C14B 123.1(10)
O4B C15B C14B 114.1(9)
O4B C16B H16D 109.5
O4B C16B H16E 109.5
H16D C16B H16E 109.5
O4B C16B H16F 109.5
H16D C16B H16F 109.5
H16E C16B H16F 109.5
C18B C17B C14B 111.5(8)
C18B C17B H17C 109.3
C14B C17B H17C 109.3
C18B C17B H17D 109.3
C14B C17B H17D 109.3
H17C C17B H17D 108.0
O5B C18B O6B 124.1(12)
O5B C18B C17B 126.3(11)
O6B C18B C17B 109.5(9)
O6B C19B H19D 109.5
O6B C19B H19E 109.5
H19D C19B H19E 109.5
O6B C19B H19F 109.5
H19D C19B H19F 109.5
H19E C19B H19F 109.5
C12B C20B C21B 107.5(9)
C12B C20B H20C 110.2
C21B C20B H20C 110.2
C12B C20B H20D 110.2
C21B C20B H20D 110.2
H20C C20B H20D 108.5
C22B C21B N3B 112.4(9)
C22B C21B C20B 127.1(10)
N3B C21B C20B 120.1(10)
C21B C22B N4B 104.9(10)
C21B C22B H22B 127.6
N4B C22B H22B 127.6
N3B C23B N4B 112.1(11)
N3B C23B H23B 124.0
N4B C23B H23B 124.0
N4B C24B C37B 112.6(10)
N4B C24B C31B 103.6(10)
C37B C24B C31B 111.9(11)
N4B C24B C25B 109.1(10)
C37B C24B C25B 106.1(10)
C31B C24B C25B 113.7(10)
C26B C25B C30B 122.6(14)
C26B C25B C24B 122.0(14)
C30B C25B C24B 115.1(11)
C25B C26B C27B 117.7(19)
C25B C26B H26B 121.2
C27B C26B H26B 121.2
C28B C27B C26B 121.5(17)
C28B C27B H27B 119.2
C26B C27B H27B 119.2
C27B C28B C29B 123.6(17)
C27B C28B H28B 118.2
C29B C28B H28B 118.2
C28B C29B C30B 115(2)
C28B C29B H29B 122.6
C30B C29B H29B 122.6
C25B C30B C29B 119.7(16)
C25B C30B H30B 120.2
C29B C30B H30B 120.2
C36B C31B C32B 117.7(17)
C36B C31B C24B 122.6(16)
C32B C31B C24B 119.2(14)
C33B C32B C31B 119.1(19)
C33B C32B H32B 120.5
C31B C32B H32B 120.5
C34B C33B C32B 121(2)
C34B C33B H33B 119.4
C32B C33B H33B 119.4
C33B C34B C35B 120(2)
C33B C34B H34B 120.0
C35B C34B H34B 120.0
C34B C35B C36B 120(2)
C34B C35B H35B 120.2
C36B C35B H35B 120.2
C31B C36B C35B 122(2)
C31B C36B H36B 118.9
C35B C36B H36B 118.9
C42B C37B C38B 116.7(15)
C42B C37B C24B 125.3(13)
C38B C37B C24B 117.9(13)
C37B C38B C39B 120.7(16)
C37B C38B H38B 119.6
C39B C38B H38B 119.6
C40B C39B C38B 122.1(19)
C40B C39B H39B 119.0
C38B C39B H39B 119.0
C39B C40B C41B 117.6(16)
C39B C40B H40B 121.2
C41B C40B H40B 121.2
C42B C41B C40B 118.3(18)
C42B C41B H41B 120.8
C40B C41B H41B 120.8
C37B C42B C41B 124.3(17)
C37B C42B H42B 117.8
C41B C42B H42B 117.8
O7B C43B N5B 120.6(10)
O7B C43B C6B 121.5(10)
N5B C43B C6B 117.8(10)
N5B C44B C45B 110.3(9)
N5B C44B C52B 111.0(8)
C45B C44B C52B 106.6(9)
N5B C44B H44B 109.6
C45B C44B H44B 109.6
C52B C44B H44B 109.6
O8B C45B N6B 124.1(10)
O8B C45B C44B 122.7(10)
N6B C45B C44B 112.9(9)
N6B C46B C47B 111.2(10)
N6B C46B C49B 113.2(12)
C47B C46B C49B 111.9(12)
N6B C46B H46B 106.7
C47B C46B H46B 106.7
C49B C46B H46B 106.7
O9B C47B O10B 122.7(15)
O9B C47B C46B 124.2(15)
O10B C47B C46B 113.1(11)
O10B C48B H48D 109.5
O10B C48B H48E 109.5
H48D C48B H48E 109.5
O10B C48B H48F 109.5
H48D C48B H48F 109.5
H48E C48B H48F 109.5
C50B C49B C46B 114.7(12)
C50B C49B H49C 108.6
C46B C49B H49C 108.6
C50B C49B H49D 108.6
C46B C49B H49D 108.6
H49C C49B H49D 107.6
O11B C50B O12B 123.1(15)
O11B C50B C49B 122.7(14)
O12B C50B C49B 114.2(12)
O12B C51B H51D 109.5
O12B C51B H51E 109.5
H51D C51B H51E 109.5
O12B C51B H51F 109.5
H51D C51B H51F 109.5
H51E C51B H51F 109.5
C53B C52B C44B 114.9(9)
C53B C52B H52C 108.5
C44B C52B H52C 108.5
C53B C52B H52D 108.5
C44B C52B H52D 108.5
H52C C52B H52D 107.5
C54B C53B N7B 110.2(9)
C54B C53B C52B 126.9(10)
N7B C53B C52B 122.7(9)
C53B C54B N8B 106.3(9)
C53B C54B H54B 126.9
N8B C54B H54B 126.9
N7B C55B N8B 110.0(9)
N7B C55B H55B 125.0
N8B C55B H55B 125.0
N8B C56B C69B 107.0(9)
N8B C56B C57B 107.8(9)
C69B C56B C57B 112.1(10)
N8B C56B C63B 108.4(9)
C69B C56B C63B 114.3(9)
C57B C56B C63B 107.1(9)
C58B C57B C62B 118.0(12)
C58B C57B C56B 120.9(11)
C62B C57B C56B 120.3(12)
C57B C58B C59B 125.5(16)
C57B C58B H58B 117.3
C59B C58B H58B 117.3
C58B C59B C60B 114.4(17)
C58B C59B H59B 122.8
C60B C59B H59B 122.8
C61B C60B C59B 121.2(13)
C61B C60B H60B 119.4
C59B C60B H60B 119.4
C60B C61B C62B 122.9(15)
C60B C61B H61B 118.5
C62B C61B H61B 118.5
C61B C62B C57B 117.6(15)
C61B C62B H62B 121.2
C57B C62B H62B 121.2
C68B C63B C64B 120.7(10)
C68B C63B C56B 117.8(10)
C64B C63B C56B 121.5(10)
C63B C64B C65B 120.2(10)
C63B C64B H64B 119.9
C65B C64B H64B 119.9
C66B C65B C64B 117.6(11)
C66B C65B H65B 121.2
C64B C65B H65B 121.2
C67B C66B C65B 120.4(11)
C67B C66B H66B 119.8
C65B C66B H66B 119.8
C66B C67B C68B 122.0(10)
C66B C67B H67B 119.0
C68B C67B H67B 119.0
C63B C68B C67B 119.0(11)
C63B C68B H68B 120.5
C67B C68B H68B 120.5
C74B C69B C70B 119.9(12)
C74B C69B C56B 117.8(11)
C70B C69B C56B 122.3(11)
C71B C70B C69B 120.8(13)
C71B C70B H70B 119.6
C69B C70B H70B 119.6
C72B C71B C70B 120.5(13)
C72B C71B H71B 119.8
C70B C71B H71B 119.8
C71B C72B C73B 119.3(14)
C71B C72B H72B 120.4
C73B C72B H72B 120.4
C72B C73B C74B 120.6(14)
C72B C73B H73B 119.7
C74B C73B H73B 119.7
C69B C74B C73B 118.8(13)
C69B C74B H74B 120.6
C73B C74B H74B 120.6
N1S C1S C2S 180(3)
C1S C2S H2S1 109.5
C1S C2S H2S2 109.5
H2S1 C2S H2S2 109.5
C1S C2S H2S3 109.5
H2S1 C2S H2S3 109.5
H2S2 C2S H2S3 109.5
N2S C3S C4S 168(4)
C3S C4S H4S1 109.5
C3S C4S H4S2 109.5
H4S1 C4S H4S2 109.5
C3S C4S H4S3 109.5
H4S1 C4S H4S3 109.5
H4S2 C4S H4S3 109.5
N3S C5S C6S 180(2)
C5S C6S H6S1 109.5
C5S C6S H6S2 109.5
H6S1 C6S H6S2 109.5
C5S C6S H6S3 109.5
H6S1 C6S H6S3 109.5
H6S2 C6S H6S3 109.5

loop_
_geom_bond_atom_site_label_1
_geom_bond_atom_site_label_2
_geom_bond_distance
Fe1A C1A 2.004(11)
Fe1A C10A 2.027(13)
Fe1A C3A 2.028(12)
Fe1A C6A 2.033(11)
Fe1A C5A 2.035(11)
Fe1A C9A 2.054(11)
Fe1A C2A 2.055(13)
Fe1A C8A 2.057(12)
Fe1A C7A 2.058(13)
Fe1A C4A 2.086(13)
O1A C11A 1.230(14)
O2A C13A 1.247(12)
O3A C15A 1.231(14)
O4A C15A 1.288(15)
O4A C16A 1.463(15)
O5A C18A 1.194(16)
O6A C18A 1.310(18)
O6A C19A 1.50(3)
O7A C43A 1.283(13)
O8A C45A 1.250(12)
O9A C47A 1.189(16)
O10A C47A 1.314(16)
O10A C48A 1.458(17)
O11A C50A 1.190(15)
O12A C50A 1.394(12)
O12A C51A 1.479(19)
N1A C11A 1.338(14)
N1A C12A 1.443(13)
N1A H1A 0.8800
N2A C13A 1.340(12)
N2A C14A 1.468(12)
N2A H2AB 0.8800
N3A C23A 1.329(15)
N3A C21A 1.397(14)
N4A C23A 1.382(14)
N4A C22A 1.383(14)
N4A C24A 1.488(13)
N5A C43A 1.343(13)
N5A C44A 1.461(12)
N5A H5AB 0.8800
N6A C45A 1.306(13)
N6A C46A 1.466(14)
N6A H6AA 0.8800
N7A C55A 1.324(14)
N7A C53A 1.393(13)
N8A C55A 1.370(13)
N8A C54A 1.383(13)
N8A C56A 1.496(13)
C1A C5A 1.401(17)
C1A C2A 1.439(17)
C1A C11A 1.474(15)
C2A C3A 1.461(19)
C2A H2AA 1.0000
C3A C4A 1.441(19)
C3A H3AA 1.0000
C4A C5A 1.469(15)
C4A H4AA 1.0000
C5A H5AA 1.0000
C6A C10A 1.399(17)
C6A C7A 1.410(16)
C6A C43A 1.484(14)
C7A C8A 1.426(17)
C7A H7AA 1.0000
C8A C9A 1.451(19)
C8A H8AA 1.0000
C9A C10A 1.457(16)
C9A H9AA 1.0000
C10A H10A 1.0000
C12A C20A 1.512(14)
C12A C13A 1.517(13)
C12A H12A 1.0000
C14A C15A 1.484(16)
C14A C17A 1.525(18)
C14A H14A 1.0000
C16A H16A 0.9800
C16A H16B 0.9800
C16A H16C 0.9800
C17A C18A 1.513(19)
C17A H17A 0.9900
C17A H17B 0.9900
C19A H19A 0.9800
C19A H19B 0.9800
C19A H19C 0.9800
C20A C21A 1.503(14)
C20A H20A 0.9900
C20A H20B 0.9900
C21A C22A 1.363(15)
C22A H22A 0.9500
C23A H23A 0.9500
C24A C31A 1.490(18)
C24A C25A 1.548(17)
C24A C37A 1.553(15)
C25A C26A 1.391(18)
C25A C30A 1.39(2)
C26A C27A 1.37(2)
C26A H26A 0.9500
C27A C28A 1.40(2)
C27A H27A 0.9500
C28A C29A 1.33(3)
C28A H28A 0.9500
C29A C30A 1.43(3)
C29A H29A 0.9500
C30A H30A 0.9500
C31A C36A 1.35(2)
C31A C32A 1.421(17)
C32A C33A 1.41(2)
C32A H32A 0.9500
C33A C34A 1.38(3)
C33A H33A 0.9500
C34A C35A 1.39(2)
C34A H34A 0.9500
C35A C36A 1.40(2)
C35A H35A 0.9500
C36A H36A 0.9500
C37A C42A 1.35(2)
C37A C38A 1.39(2)
C38A C39A 1.43(2)
C38A H38A 0.9500
C39A C40A 1.33(4)
C39A H39A 0.9500
C40A C41A 1.33(4)
C40A H40A 0.9500
C41A C42A 1.43(2)
C41A H41A 0.9500
C42A H42A 0.9500
C44A C45A 1.527(13)
C44A C52A 1.555(12)
C44A H44A 1.0000
C46A C47A 1.519(16)
C46A C49A 1.520(14)
C46A H46A 1.0000
C48A H48A 0.9800
C48A H48B 0.9800
C48A H48C 0.9800
C49A C50A 1.482(16)
C49A H49A 0.9900
C49A H49B 0.9900
C51A H51A 0.9800
C51A H51B 0.9800
C51A H51C 0.9800
C52A C53A 1.478(14)
C52A H52A 0.9900
C52A H52B 0.9900
C53A C54A 1.362(14)
C54A H54A 0.9500
C55A H55A 0.9500
C56A C69A 1.508(17)
C56A C57A 1.538(14)
C56A C63A 1.549(15)
C57A C62A 1.389(17)
C57A C58A 1.421(18)
C58A C59A 1.397(19)
C58A H58A 0.9500
C59A C60A 1.38(3)
C59A H59A 0.9500
C60A C61A 1.39(2)
C60A H60A 0.9500
C61A C62A 1.395(18)
C61A H61A 0.9500
C62A H62A 0.9500
C63A C64A 1.342(18)
C63A C68A 1.418(17)
C64A C65A 1.41(2)
C64A H64A 0.9500
C65A C66A 1.41(2)
C65A H65A 0.9500
C66A C67A 1.33(2)
C66A H66A 0.9500
C67A C68A 1.397(19)
C67A H67A 0.9500
C68A H68A 0.9500
C69A C74A 1.398(19)
C69A C70A 1.407(17)
C70A C71A 1.40(2)
C70A H70A 0.9500
C71A C72A 1.41(3)
C71A H71A 0.9500
C72A C73A 1.38(2)
C72A H72A 0.9500
C73A C74A 1.40(2)
C73A H73A 0.9500
C74A H74A 0.9500
Fe1B C1B 1.947(14)
Fe1B C6B 2.009(12)
Fe1B C7B 2.021(12)
Fe1B C3B 2.029(12)
Fe1B C2B 2.035(15)
Fe1B C4B 2.046(16)
Fe1B C5B 2.046(14)
Fe1B C10B 2.056(15)
Fe1B C8B 2.065(15)
Fe1B C9B 2.065(15)
O1B C11B 1.22(2)
O2B C13B 1.234(13)
O3B C15B 1.210(14)
O4B C15B 1.316(14)
O4B C16B 1.487(14)
O5B C18B 1.217(15)
O6B C18B 1.320(16)
O6B C19B 1.451(17)
O7B C43B 1.256(15)
O8B C45B 1.225(14)
O9B C47B 1.190(18)
O10B C47B 1.359(19)
O10B C48B 1.517(17)
O11B C50B 1.235(17)
O12B C50B 1.34(2)
O12B C51B 1.43(3)
N1B C11B 1.358(17)
N1B C12B 1.490(14)
N1B H1BA 0.8800
N2B C13B 1.331(14)
N2B C14B 1.469(12)
N2B H2BB 0.8800
N3B C23B 1.335(16)
N3B C21B 1.374(16)
N4B C23B 1.366(18)
N4B C22B 1.417(16)
N4B C24B 1.488(16)
N5B C43B 1.351(14)
N5B C44B 1.451(13)
N5B H5BB 0.8800
N6B C45B 1.354(14)
N6B C46B 1.457(14)
N6B H6BA 0.8800
N7B C55B 1.340(15)
N7B C53B 1.399(14)
N8B C55B 1.395(13)
N8B C54B 1.414(14)
N8B C56B 1.473(13)
C1B C2B 1.35(2)
C1B C5B 1.43(2)
C1B C11B 1.55(2)
C2B C3B 1.42(3)
C2B H2BA 1.0000
C3B C4B 1.43(3)
C3B H3BA 1.0000
C4B C5B 1.419(19)
C4B H4BA 1.0000
C5B H5BA 1.0000
C6B C7B 1.400(19)
C6B C10B 1.473(17)
C6B C43B 1.487(17)
C7B C8B 1.408(17)
C7B H7BA 1.0000
C8B C9B 1.41(2)
C8B H8BA 1.0000
C9B C10B 1.42(2)
C9B H9BA 1.0000
C10B H10B 1.0000
C12B C20B 1.520(16)
C12B C13B 1.524(13)
C12B H12B 1.0000
C14B C15B 1.503(13)
C14B C17B 1.540(16)
C14B H14B 1.0000
C16B H16D 0.9800
C16B H16E 0.9800
C16B H16F 0.9800
C17B C18B 1.508(16)
C17B H17C 0.9900
C17B H17D 0.9900
C19B H19D 0.9800
C19B H19E 0.9800
C19B H19F 0.9800
C20B C21B 1.521(13)
C20B H20C 0.9900
C20B H20D 0.9900
C21B C22B 1.351(17)
C22B H22B 0.9500
C23B H23B 0.9500
C24B C37B 1.50(2)
C24B C31B 1.55(2)
C24B C25B 1.572(18)
C25B C26B 1.35(2)
C25B C30B 1.37(2)
C26B C27B 1.39(3)
C26B H26B 0.9500
C27B C28B 1.31(3)
C27B H27B 0.9500
C28B C29B 1.40(3)
C28B H28B 0.9500
C29B C30B 1.44(2)
C29B H29B 0.9500
C30B H30B 0.9500
C31B C36B 1.30(2)
C31B C32B 1.44(2)
C32B C33B 1.43(3)
C32B H32B 0.9500
C33B C34B 1.33(4)
C33B H33B 0.9500
C34B C35B 1.35(4)
C34B H34B 0.9500
C35B C36B 1.45(3)
C35B H35B 0.9500
C36B H36B 0.9500
C37B C42B 1.36(2)
C37B C38B 1.39(2)
C38B C39B 1.41(3)
C38B H38B 0.9500
C39B C40B 1.37(3)
C39B H39B 0.9500
C40B C41B 1.42(3)
C40B H40B 0.9500
C41B C42B 1.41(3)
C41B H41B 0.9500
C42B H42B 0.9500
C44B C45B 1.503(16)
C44B C52B 1.521(14)
C44B H44B 1.0000
C46B C47B 1.51(2)
C46B C49B 1.51(2)
C46B H46B 1.0000
C48B H48D 0.9800
C48B H48E 0.9800
C48B H48F 0.9800
C49B C50B 1.46(2)
C49B H49C 0.9900
C49B H49D 0.9900
C51B H51D 0.9800
C51B H51E 0.9800
C51B H51F 0.9800
C52B C53B 1.495(15)
C52B H52C 0.9900
C52B H52D 0.9900
C53B C54B 1.360(15)
C54B H54B 0.9500
C55B H55B 0.9500
C56B C69B 1.512(17)
C56B C57B 1.551(15)
C56B C63B 1.565(15)
C57B C58B 1.34(2)
C57B C62B 1.426(18)
C58B C59B 1.40(2)
C58B H58B 0.9500
C59B C60B 1.41(3)
C59B H59B 0.9500
C60B C61B 1.35(3)
C60B H60B 0.9500
C61B C62B 1.37(2)
C61B H61B 0.9500
C62B H62B 0.9500
C63B C68B 1.363(16)
C63B C64B 1.384(17)
C64B C65B 1.432(16)
C64B H64B 0.9500
C65B C66B 1.426(16)
C65B H65B 0.9500
C66B C67B 1.324(19)
C66B H66B 0.9500
C67B C68B 1.427(17)
C67B H67B 0.9500
C68B H68B 0.9500
C69B C74B 1.397(19)
C69B C70B 1.402(18)
C70B C71B 1.40(2)
C70B H70B 0.9500
C71B C72B 1.39(2)
C71B H71B 0.9500
C72B C73B 1.40(2)
C72B H72B 0.9500
C73B C74B 1.43(2)
C73B H73B 0.9500
C74B H74B 0.9500
N1S C1S 1.18(3)
C1S C2S 1.46(3)
C2S H2S1 0.9800
C2S H2S2 0.9800
C2S H2S3 0.9800
N2S C3S 1.25(4)
C3S C4S 1.34(3)
C4S H4S1 0.9800
C4S H4S2 0.9800
C4S H4S3 0.9800
N3S C5S 1.20(3)
C5S C6S 1.35(3)
C6S H6S1 0.9800
C6S H6S2 0.9800
C6S H6S3 0.9800

loop_
_geom_hbond_atom_site_label_D
_geom_hbond_atom_site_label_H
_geom_hbond_atom_site_label_A
_geom_hbond_distance_DH
_geom_hbond_distance_HA
_geom_hbond_distance_DA
_geom_hbond_angle_DHA
_geom_hbond_site_symmetry_A
N1A H1A O8A 0.88 2.16 2.999(11) 159.3 .
N2A H2AB N7A 0.88 2.15 2.965(11) 152.8 4_564
N5A H5AB O2A 0.88 2.14 2.954(11) 154.4 .
N6A H6AA N3A 0.88 2.15 2.976(13) 155.4 3_655
N1B H1BA O8B 0.88 2.43 3.280(14) 162.1 .
N2B H2BB N7B 0.88 2.14 2.999(12) 164.9 4_574
N5B H5BB O2B 0.88 2.20 3.041(12) 160.7 .
N6B H6BA N3B 0.88 2.06 2.931(15) 172.7 3_755

loop_
_geom_torsion_atom_site_label_1
_geom_torsion_atom_site_label_2
_geom_torsion_atom_site_label_3
_geom_torsion_atom_site_label_4
_geom_torsion
C5A C1A C2A C3A -1.6(14)
C11A C1A C2A C3A 174.8(10)
Fe1A C1A C2A C3A 58.3(8)
C5A C1A C2A Fe1A -59.9(8)
C11A C1A C2A Fe1A 116.6(10)
C1A C2A C3A C4A 2.5(14)
Fe1A C2A C3A C4A 60.3(9)
C1A C2A C3A Fe1A -57.8(8)
C2A C3A C4A C5A -2.5(14)
Fe1A C3A C4A C5A 56.9(8)
C2A C3A C4A Fe1A -59.3(9)
C2A C1A C5A C4A 0.2(13)
C11A C1A C5A C4A -176.0(10)
Fe1A C1A C5A C4A -59.9(8)
C2A C1A C5A Fe1A 60.0(9)
C11A C1A C5A Fe1A -116.1(11)
C3A C4A C5A C1A 1.4(13)
Fe1A C4A C5A C1A 58.3(8)
C3A C4A C5A Fe1A -56.9(8)
C10A C6A C7A C8A 0.7(14)
C43A C6A C7A C8A -175.5(10)
Fe1A C6A C7A C8A -58.7(8)
C10A C6A C7A Fe1A 59.4(9)
C43A C6A C7A Fe1A -116.8(12)
C6A C7A C8A C9A -0.3(13)
Fe1A C7A C8A C9A -58.5(8)
C6A C7A C8A Fe1A 58.2(8)
C7A C8A C9A C10A -0.3(13)
Fe1A C8A C9A C10A -59.1(8)
C7A C8A C9A Fe1A 58.8(8)
C7A C6A C10A C9A -0.9(14)
C43A C6A C10A C9A 175.5(10)
Fe1A C6A C10A C9A 59.3(9)
C7A C6A C10A Fe1A -60.2(8)
C43A C6A C10A Fe1A 116.3(11)
C8A C9A C10A C6A 0.7(14)
Fe1A C9A C10A C6A -59.3(9)
C8A C9A C10A Fe1A 60.0(8)
C12A N1A C11A O1A -4.3(15)
C12A N1A C11A C1A 175.8(9)
C5A C1A C11A O1A 177.8(11)
C2A C1A C11A O1A 2.0(17)
Fe1A C1A C11A O1A 88.0(12)
C5A C1A C11A N1A -2.3(16)
C2A C1A C11A N1A -178.1(10)
Fe1A C1A C11A N1A -92.1(11)
C11A N1A C12A C20A 165.9(9)
C11A N1A C12A C13A -73.1(11)
C14A N2A C13A O2A 3.1(15)
C14A N2A C13A C12A 179.4(9)
N1A C12A C13A O2A -49.7(12)
C20A C12A C13A O2A 72.1(11)
N1A C12A C13A N2A 133.9(9)
C20A C12A C13A N2A -104.2(10)
C13A N2A C14A C15A -170.1(9)
C13A N2A C14A C17A 65.1(13)
C16A O4A C15A O3A 5.5(19)
C16A O4A C15A C14A -178.0(13)
N2A C14A C15A O3A -166.9(11)
C17A C14A C15A O3A -41.3(15)
N2A C14A C15A O4A 16.4(14)
C17A C14A C15A O4A 142.0(10)
N2A C14A C17A C18A 56.6(13)
C15A C14A C17A C18A -68.4(12)
C19A O6A C18A O5A -7(3)
C19A O6A C18A C17A 175(2)
C14A C17A C18A O5A 31.0(18)
C14A C17A C18A O6A -150.7(13)
N1A C12A C20A C21A -68.4(11)
C13A C12A C20A C21A 170.0(8)
C23A N3A C21A C22A -0.9(14)
C23A N3A C21A C20A 167.5(10)
C12A C20A C21A C22A 84.3(15)
C12A C20A C21A N3A -81.5(12)
N3A C21A C22A N4A 0.5(13)
C20A C21A C22A N4A -166.3(11)
C23A N4A C22A C21A 0.1(13)
C24A N4A C22A C21A -170.0(11)
C21A N3A C23A N4A 0.9(14)
C22A N4A C23A N3A -0.6(14)
C24A N4A C23A N3A 169.7(10)
C23A N4A C24A C31A -74.2(14)
C22A N4A C24A C31A 94.1(13)
C23A N4A C24A C25A 47.1(14)
C22A N4A C24A C25A -144.5(11)
C23A N4A C24A C37A 164.4(12)
C22A N4A C24A C37A -27.3(16)
N4A C24A C25A C26A -79.0(12)
C31A C24A C25A C26A 40.0(14)
C37A C24A C25A C26A 165.6(11)
N4A C24A C25A C30A 94.9(14)
C31A C24A C25A C30A -146.1(13)
C37A C24A C25A C30A -20.5(16)
C30A C25A C26A C27A -0.9(19)
C24A C25A C26A C27A 173.5(12)
C25A C26A C27A C28A 0(2)
C26A C27A C28A C29A 3(2)
C27A C28A C29A C30A -5(3)
C26A C25A C30A C29A -1(2)
C24A C25A C30A C29A -175.0(13)
C28A C29A C30A C25A 4(3)
N4A C24A C31A C36A -13.6(16)
C25A C24A C31A C36A -132.1(12)
C37A C24A C31A C36A 104.0(14)
N4A C24A C31A C32A 167.2(11)
C25A C24A C31A C32A 48.7(15)
C37A C24A C31A C32A -75.2(14)
C36A C31A C32A C33A -4(2)
C24A C31A C32A C33A 174.8(13)
C31A C32A C33A C34A 7(3)
C32A C33A C34A C35A -10(3)
C33A C34A C35A C36A 10(3)
C32A C31A C36A C35A 5(2)
C24A C31A C36A C35A -174.6(13)
C34A C35A C36A C31A -7(3)
N4A C24A C37A C42A -47.3(17)
C31A C24A C37A C42A -166.0(13)
C25A C24A C37A C42A 68.7(15)
N4A C24A C37A C38A 130.4(13)
C31A C24A C37A C38A 11.7(16)
C25A C24A C37A C38A -113.6(14)
C42A C37A C38A C39A -8(2)
C24A C37A C38A C39A 173.9(13)
C37A C38A C39A C40A 4(3)
C38A C39A C40A C41A 3(3)
C39A C40A C41A C42A -4(3)
C38A C37A C42A C41A 7(2)
C24A C37A C42A C41A -175.1(14)
C40A C41A C42A C37A -1(3)
C44A N5A C43A O7A -10.9(14)
C44A N5A C43A C6A 170.1(9)
C10A C6A C43A O7A 7.0(17)
C7A C6A C43A O7A -177.2(11)
Fe1A C6A C43A O7A 92.9(11)
C10A C6A C43A N5A -174.0(11)
C7A C6A C43A N5A 1.8(17)
Fe1A C6A C43A N5A -88.1(11)
C43A N5A C44A C45A -71.7(11)
C43A N5A C44A C52A 167.3(8)
C46A N6A C45A O8A 1.0(15)
C46A N6A C45A C44A 179.7(8)
N5A C44A C45A O8A -40.5(12)
C52A C44A C45A O8A 79.4(11)
N5A C44A C45A N6A 140.9(8)
C52A C44A C45A N6A -99.2(10)
C45A N6A C46A C47A -80.3(12)
C45A N6A C46A C49A 150.6(10)
C48A O10A C47A O9A 6.4(19)
C48A O10A C47A C46A -174.6(11)
N6A C46A C47A O9A 8.9(16)
C49A C46A C47A O9A 136.9(13)
N6A C46A C47A O10A -170.2(9)
C49A C46A C47A O10A -42.2(13)
N6A C46A C49A C50A 68.1(13)
C47A C46A C49A C50A -60.4(14)
C51A O12A C50A O11A -5(2)
C51A O12A C50A C49A -179.5(15)
C46A C49A C50A O11A 11.5(19)
C46A C49A C50A O12A -174.0(10)
N5A C44A C52A C53A -65.0(10)
C45A C44A C52A C53A 174.0(8)
C55A N7A C53A C54A -0.8(12)
C55A N7A C53A C52A 174.1(10)
C44A C52A C53A C54A 92.9(13)
C44A C52A C53A N7A -81.2(12)
N7A C53A C54A N8A 2.9(13)
C52A C53A C54A N8A -171.7(10)
C55A N8A C54A C53A -3.7(13)
C56A N8A C54A C53A -174.6(10)
C53A N7A C55A N8A -1.7(12)
C54A N8A C55A N7A 3.5(13)
C56A N8A C55A N7A 173.7(10)
C55A N8A C56A C69A -113.1(12)
C54A N8A C56A C69A 55.7(13)
C55A N8A C56A C57A 7.7(16)
C54A N8A C56A C57A 176.5(10)
C55A N8A C56A C63A 124.8(12)
C54A N8A C56A C63A -66.4(13)
N8A C56A C57A C62A -118.4(12)
C69A C56A C57A C62A -3.7(15)
C63A C56A C57A C62A 124.1(12)
N8A C56A C57A C58A 64.3(13)
C69A C56A C57A C58A 179.1(11)
C63A C56A C57A C58A -53.2(13)
C62A C57A C58A C59A 1.5(19)
C56A C57A C58A C59A 178.8(12)
C57A C58A C59A C60A -2(2)
C58A C59A C60A C61A 0(2)
C59A C60A C61A C62A 2(2)
C58A C57A C62A C61A 1.3(18)
C56A C57A C62A C61A -175.9(11)
C60A C61A C62A C57A -3.2(18)
N8A C56A C63A C64A 2.0(16)
C69A C56A C63A C64A -113.4(14)
C57A C56A C63A C64A 119.6(13)
N8A C56A C63A C68A -176.1(10)
C69A C56A C63A C68A 68.5(13)
C57A C56A C63A C68A -58.5(14)
C68A C63A C64A C65A -3(2)
C56A C63A C64A C65A 179.1(13)
C63A C64A C65A C66A 2(2)
C64A C65A C66A C67A 0(3)
C65A C66A C67A C68A -1(3)
C66A C67A C68A C63A 0(2)
C64A C63A C68A C67A 2(2)
C56A C63A C68A C67A -179.7(13)
N8A C56A C69A C74A 49.0(12)
C57A C56A C69A C74A -68.7(13)
C63A C56A C69A C74A 167.1(10)
N8A C56A C69A C70A -126.0(10)
C57A C56A C69A C70A 116.4(11)
C63A C56A C69A C70A -7.8(14)
C74A C69A C70A C71A 5.2(17)
C56A C69A C70A C71A -179.8(10)
C69A C70A C71A C72A -4.8(19)
C70A C71A C72A C73A 2(2)
C71A C72A C73A C74A -1(2)
C72A C73A C74A C69A 1(2)
C70A C69A C74A C73A -3.4(18)
C56A C69A C74A C73A -178.6(12)
C5B C1B C2B C3B -6.0(16)
C11B C1B C2B C3B 173.5(11)
Fe1B C1B C2B C3B 57.0(10)
C5B C1B C2B Fe1B -63.1(10)
C11B C1B C2B Fe1B 116.5(11)
C1B C2B C3B C4B 5.6(15)
Fe1B C2B C3B C4B 61.1(10)
C1B C2B C3B Fe1B -55.5(9)
C2B C3B C4B C5B -3.2(16)
Fe1B C3B C4B C5B 57.6(10)
C2B C3B C4B Fe1B -60.8(9)
C3B C4B C5B C1B -0.2(15)
Fe1B C4B C5B C1B 56.9(8)
C3B C4B C5B Fe1B -57.1(10)
C2B C1B C5B C4B 3.9(15)
C11B C1B C5B C4B -175.6(12)
Fe1B C1B C5B C4B -59.8(9)
C2B C1B C5B Fe1B 63.7(10)
C11B C1B C5B Fe1B -115.8(11)
C10B C6B C7B C8B -2.4(15)
C43B C6B C7B C8B -177.2(12)
Fe1B C6B C7B C8B -61.8(9)
C10B C6B C7B Fe1B 59.4(9)
C43B C6B C7B Fe1B -115.5(13)
C6B C7B C8B C9B 1.9(16)
Fe1B C7B C8B C9B -58.4(11)
C6B C7B C8B Fe1B 60.3(9)
C7B C8B C9B C10B -0.7(17)
Fe1B C8B C9B C10B -58.0(11)
C7B C8B C9B Fe1B 57.3(10)
C8B C9B C10B C6B -0.7(16)
Fe1B C9B C10B C6B -59.0(8)
C8B C9B C10B Fe1B 58.2(11)
C7B C6B C10B C9B 1.9(15)
C43B C6B C10B C9B 177.4(11)
Fe1B C6B C10B C9B 61.1(10)
C7B C6B C10B Fe1B -59.2(9)
C43B C6B C10B Fe1B 116.3(10)
C12B N1B C11B O1B -0.9(18)
C12B N1B C11B C1B 177.2(9)
C2B C1B C11B O1B 1(2)
C5B C1B C11B O1B -179.1(14)
Fe1B C1B C11B O1B 91.0(15)
C2B C1B C11B N1B -176.7(11)
C5B C1B C11B N1B 2.8(17)
Fe1B C1B C11B N1B -87.2(13)
C11B N1B C12B C20B 159.0(10)
C11B N1B C12B C13B -82.5(12)
C14B N2B C13B O2B 1.6(16)
C14B N2B C13B C12B -179.2(9)
N1B C12B C13B O2B -45.4(13)
C20B C12B C13B O2B 72.8(12)
N1B C12B C13B N2B 135.3(10)
C20B C12B C13B N2B -106.4(10)
C13B N2B C14B C15B -161.1(9)
C13B N2B C14B C17B 73.1(11)
C16B O4B C15B O3B 1.9(17)
C16B O4B C15B C14B 175.5(11)
N2B C14B C15B O3B -161.4(11)
C17B C14B C15B O3B -36.3(15)
N2B C14B C15B O4B 25.1(13)
C17B C14B C15B O4B 150.2(9)
N2B C14B C17B C18B 56.4(11)
C15B C14B C17B C18B -69.7(11)
C19B O6B C18B O5B -3(2)
C19B O6B C18B C17B 178.0(14)
C14B C17B C18B O5B 32.9(16)
C14B C17B C18B O6B -148.1(9)
N1B C12B C20B C21B -71.7(11)
C13B C12B C20B C21B 170.0(9)
C23B N3B C21B C22B -1.0(14)
C23B N3B C21B C20B 172.1(11)
C12B C20B C21B C22B 75.9(15)
C12B C20B C21B N3B -96.1(12)
N3B C21B C22B N4B 2.8(14)
C20B C21B C22B N4B -169.7(12)
C23B N4B C22B C21B -3.5(13)
C24B N4B C22B C21B 179.2(11)
C21B N3B C23B N4B -1.4(15)
C22B N4B C23B N3B 3.1(15)
C24B N4B C23B N3B -179.9(12)
C23B N4B C24B C37B 117.1(15)
C22B N4B C24B C37B -66.4(15)
C23B N4B C24B C31B -121.9(15)
C22B N4B C24B C31B 54.7(14)
C23B N4B C24B C25B -0.5(18)
C22B N4B C24B C25B 176.1(11)
N4B C24B C25B C26B -122.7(14)
C37B C24B C25B C26B 115.8(15)
C31B C24B C25B C26B -7.6(19)
N4B C24B C25B C30B 62.3(15)
C37B C24B C25B C30B -59.2(15)
C31B C24B C25B C30B 177.4(12)
C30B C25B C26B C27B -2(2)
C24B C25B C26B C27B -176.7(13)
C25B C26B C27B C28B 3(2)
C26B C27B C28B C29B -1(3)
C27B C28B C29B C30B -1(2)
C26B C25B C30B C29B 0(2)
C24B C25B C30B C29B 174.5(12)
C28B C29B C30B C25B 2(2)
N4B C24B C31B C36B 59.1(16)
C37B C24B C31B C36B -179.3(13)
C25B C24B C31B C36B -59.2(17)
N4B C24B C31B C32B -112.8(13)
C37B C24B C31B C32B 8.7(16)
C25B C24B C31B C32B 128.9(14)
C36B C31B C32B C33B 0(2)
C24B C31B C32B C33B 172.5(16)
C31B C32B C33B C34B 1(3)
C32B C33B C34B C35B 1(4)
C33B C34B C35B C36B -4(3)
C32B C31B C36B C35B -3(2)
C24B C31B C36B C35B -175.3(14)
C34B C35B C36B C31B 5(3)
N4B C24B C37B C42B 7(2)
C31B C24B C37B C42B -109.4(17)
C25B C24B C37B C42B 126.1(16)
N4B C24B C37B C38B -171.6(12)
C31B C24B C37B C38B 72.2(15)
C25B C24B C37B C38B -52.3(16)
C42B C37B C38B C39B 4(2)
C24B C37B C38B C39B -177.6(14)
C37B C38B C39B C40B -2(3)
C38B C39B C40B C41B 0(3)
C39B C40B C41B C42B 1(3)
C38B C37B C42B C41B -3(3)
C24B C37B C42B C41B 178(2)
C40B C41B C42B C37B 1(4)
C44B N5B C43B O7B -3.8(16)
C44B N5B C43B C6B 176.4(10)
C7B C6B C43B O7B 175.7(12)
C10B C6B C43B O7B 1.2(17)
Fe1B C6B C43B O7B 85.5(14)
C7B C6B C43B N5B -4.6(19)
C10B C6B C43B N5B -179.0(11)
Fe1B C6B C43B N5B -94.8(11)
C43B N5B C44B C45B -73.9(13)
C43B N5B C44B C52B 168.2(10)
C46B N6B C45B O8B -12.3(17)
C46B N6B C45B C44B 161.6(10)
N5B C44B C45B O8B -45.6(14)
C52B C44B C45B O8B 75.0(13)
N5B C44B C45B N6B 140.4(9)
C52B C44B C45B N6B -99.0(11)
C45B N6B C46B C47B -88.6(14)
C45B N6B C46B C49B 144.4(12)
C48B O10B C47B O9B 11(2)
C48B O10B C47B C46B -168.6(14)
N6B C46B C47B O9B 175.3(17)
C49B C46B C47B O9B -57(2)
N6B C46B C47B O10B -4.7(19)
C49B C46B C47B O10B 123.0(14)
N6B C46B C49B C50B 72.8(15)
C47B C46B C49B C50B -53.9(17)
C51B O12B C50B O11B 2(2)
C51B O12B C50B C49B -178.3(15)
C46B C49B C50B O11B 23.1(19)
C46B C49B C50B O12B -156.4(13)
N5B C44B C52B C53B -65.1(13)
C45B C44B C52B C53B 174.7(9)
C55B N7B C53B C54B 0.4(12)
C55B N7B C53B C52B 175.6(9)
C44B C52B C53B C54B 105.2(13)
C44B C52B C53B N7B -69.2(13)
N7B C53B C54B N8B -0.8(12)
C52B C53B C54B N8B -175.7(9)
C55B N8B C54B C53B 0.8(12)
C56B N8B C54B C53B -179.8(10)
C53B N7B C55B N8B 0.1(11)
C54B N8B C55B N7B -0.6(12)
C56B N8B C55B N7B -179.9(10)
C55B N8B C56B C69B -128.7(11)
C54B N8B C56B C69B 52.2(12)
C55B N8B C56B C57B -8.0(16)
C54B N8B C56B C57B 172.9(10)
C55B N8B C56B C63B 107.6(12)
C54B N8B C56B C63B -71.5(13)
N8B C56B C57B C58B 73.0(15)
C69B C56B C57B C58B -169.6(12)
C63B C56B C57B C58B -43.4(15)
N8B C56B C57B C62B -117.8(12)
C69B C56B C57B C62B -0.4(16)
C63B C56B C57B C62B 125.8(12)
C62B C57B C58B C59B 4(2)
C56B C57B C58B C59B 173.4(14)
C57B C58B C59B C60B -1(2)
C58B C59B C60B C61B 0(2)
C59B C60B C61B C62B -4(2)
C60B C61B C62B C57B 7(2)
C58B C57B C62B C61B -7.0(19)
C56B C57B C62B C61B -176.6(12)
N8B C56B C63B C68B -171.3(10)
C69B C56B C63B C68B 69.6(13)
C57B C56B C63B C68B -55.3(14)
N8B C56B C63B C64B 8.7(14)
C69B C56B C63B C64B -110.4(12)
C57B C56B C63B C64B 124.7(11)
C68B C63B C64B C65B -3.5(17)
C56B C63B C64B C65B 176.5(10)
C63B C64B C65B C66B 0.5(16)
C64B C65B C66B C67B 2.4(16)
C65B C66B C67B C68B -2.2(18)
C64B C63B C68B C67B 3.6(18)
C56B C63B C68B C67B -176.3(10)
C66B C67B C68B C63B -0.8(19)
N8B C56B C69B C74B 46.6(12)
C57B C56B C69B C74B -71.3(13)
C63B C56B C69B C74B 166.5(10)
N8B C56B C69B C70B -135.4(10)
C57B C56B C69B C70B 106.7(12)
C63B C56B C69B C70B -15.5(14)
C74B C69B C70B C71B 1.4(17)
C56B C69B C70B C71B -176.6(11)
C69B C70B C71B C72B -1.6(19)
C70B C71B C72B C73B 0(2)
C71B C72B C73B C74B 2(2)
C70B C69B C74B C73B 0.6(17)
C56B C69B C74B C73B 178.7(11)
C72B C73B C74B C69B -2(2)
